data_1517855
loop_
_publ_author_name
'Franke, Sebastian M.'
'Rosenzweig, Michael W.'
'Heinemann, Frank W.'
'Meyer, Karsten'

_publ_section_title
;
 Reactivity of uranium(iii) with H2E (E = S, Se, Te): synthesis of a
 series of mononuclear and dinuclear uranium(iv) hydrochalcogenido
 complexes
;
_journal_issue 1
_journal_name_full 'Chem. Sci.'
_journal_page_first 275
_journal_paper_doi 10.1039/C4SC02602K
_journal_volume 6
_journal_year 2015
_chemical_formula_moiety 'C58 H77 N O5 Se U, C6 H6'
_chemical_formula_sum 'C64 H83 N O5 Se U'
_chemical_formula_weight 1263.30
_chemical_name_systematic
; 
 ? 
;
_space_group_IT_number 2
_symmetry_cell_setting triclinic
_symmetry_space_group_name_Hall '-P 1'
_symmetry_space_group_name_H-M 'P -1'
_atom_sites_solution_hydrogens geom
_atom_sites_solution_primary direct
_atom_sites_solution_secondary difmap
_audit_creation_method SHELXL-97
_cell_angle_alpha 88.022(3)
_cell_angle_beta 80.746(3)
_cell_angle_gamma 82.903(3)
_cell_formula_units_Z 4
_cell_length_a 16.827(1)
_cell_length_b 17.007(1)
_cell_length_c 19.804(2)
_cell_measurement_reflns_used 9644
_cell_measurement_temperature 100(2)
_cell_measurement_theta_max 29.48
_cell_measurement_theta_min 2.41
_cell_volume 5550.2(7)
_computing_cell_refinement 'Bruker SAINT'
_computing_data_collection 'Bruker APEX2'
_computing_data_reduction 'Bruker SAINT'
_computing_molecular_graphics 'SHELXTL 6.12 (Bruker AXS, 2002)'
_computing_publication_material 'SHELXTL 6.12 (Bruker AXS, 2002)'
_computing_structure_refinement 'SHELXTL 6.12 (Bruker AXS, 2002)'
_computing_structure_solution 'SHELXTL 6.12 (Bruker AXS, 2002)'
_diffrn_ambient_temperature 100(2)
_diffrn_detector_area_resol_mean 83.33
_diffrn_measured_fraction_theta_full 0.998
_diffrn_measured_fraction_theta_max 0.998
_diffrn_measurement_device_type 'Bruker Smart APEX II CCD area detector'
_diffrn_measurement_method 'phi and omega scans'
_diffrn_radiation_monochromator graphite
_diffrn_radiation_source 'fine-focus sealed tube'
_diffrn_radiation_type MoK\a
_diffrn_radiation_wavelength 0.71073
_diffrn_reflns_av_R_equivalents 0.0439
_diffrn_reflns_av_sigmaI/netI 0.0288
_diffrn_reflns_limit_h_max 21
_diffrn_reflns_limit_h_min -21
_diffrn_reflns_limit_k_max 21
_diffrn_reflns_limit_k_min -21
_diffrn_reflns_limit_l_max 25
_diffrn_reflns_limit_l_min -25
_diffrn_reflns_number 158317
_diffrn_reflns_theta_full 27.10
_diffrn_reflns_theta_max 27.10
_diffrn_reflns_theta_min 2.58
_exptl_absorpt_coefficient_mu 3.631
_exptl_absorpt_correction_T_max 0.421
_exptl_absorpt_correction_T_min 0.305
_exptl_absorpt_correction_type multi-scan
_exptl_absorpt_process_details 'SADABS, Bruker-AXS, 2002'
_exptl_crystal_colour green
_exptl_crystal_density_diffrn 1.512
_exptl_crystal_density_method 'not measured'
_exptl_crystal_description prism
_exptl_crystal_F_000 2560
_exptl_crystal_size_max 0.52
_exptl_crystal_size_mid 0.30
_exptl_crystal_size_min 0.22
_refine_diff_density_max 4.391
_refine_diff_density_min -1.842
_refine_diff_density_rms 0.118
_refine_ls_extinction_method none
_refine_ls_goodness_of_fit_ref 1.047
_refine_ls_hydrogen_treatment constr
_refine_ls_matrix_type full
_refine_ls_number_parameters 1371
_refine_ls_number_reflns 24462
_refine_ls_number_restraints 252
_refine_ls_restrained_S_all 1.043
_refine_ls_R_factor_all 0.0463
_refine_ls_R_factor_gt 0.0354
_refine_ls_shift/su_max 0.004
_refine_ls_shift/su_mean 0.000
_refine_ls_structure_factor_coef Fsqd
_refine_ls_weighting_details 'calc w=1/[\s^2^(Fo^2^)+(0.0280P)^2^+24.9423P] where P=(Fo^2^+2Fc^2^)/3'
_refine_ls_weighting_scheme calc
_refine_ls_wR_factor_gt 0.0813
_refine_ls_wR_factor_ref 0.0867
_reflns_number_gt 20123
_reflns_number_total 24462
_reflns_threshold_expression >2sigma(I)
_cod_data_source_file c4sc02602k2.cif
_cod_data_source_block sf1318
_cod_depositor_comments 'Adding full bibliography for 1517854--1517859.cif.'
_cod_original_cell_volume 5550.0(6)
_cod_original_sg_symbol_Hall -P1
_cod_original_sg_symbol_H-M P-1
_cod_database_code 1517855

loop_
_symmetry_equiv_pos_as_xyz
'x, y, z'
'-x, -y, -z'

loop_
_atom_site_label
_atom_site_type_symbol
_atom_site_fract_x
_atom_site_fract_y
_atom_site_fract_z
_atom_site_U_iso_or_equiv
_atom_site_adp_type
_atom_site_occupancy
_atom_site_symmetry_multiplicity
_atom_site_calc_flag
_atom_site_refinement_flags
_atom_site_disorder_assembly
_atom_site_disorder_group
U1 U 0.551328(8) 0.773705(8) 0.621642(7) 0.01345(4) Uani 1 1 d . . .
Se1 Se 0.59730(3) 0.74248(3) 0.75777(2) 0.02773(10) Uani 1 1 d . . .
H1 H 0.6094 0.6935 0.7633 0.042 Uiso 1 1 calc R . .
O1 O 0.56757(16) 0.64747(16) 0.60417(14) 0.0178(6) Uani 1 1 d . . .
O2 O 0.56857(16) 0.82030(16) 0.51573(13) 0.0180(6) Uani 1 1 d . . .
O3 O 0.44523(16) 0.82516(16) 0.68733(14) 0.0186(6) Uani 1 1 d . . .
O4 O 0.70333(16) 0.79626(17) 0.60364(14) 0.0210(6) Uani 1 1 d . . .
O5 O 0.58351(17) 0.91716(16) 0.62958(14) 0.0201(6) Uani 1 1 d . . .
N1 N 0.42590(19) 0.74774(19) 0.56756(16) 0.0153(6) Uani 1 1 d . . .
C1 C 0.4448(2) 0.6757(2) 0.52428(19) 0.0167(8) Uani 1 1 d . . .
H1A H 0.4937 0.6819 0.4902 0.020 Uiso 1 1 calc R . .
H1B H 0.3993 0.6727 0.4988 0.020 Uiso 1 1 calc R . .
C2 C 0.4592(2) 0.5991(2) 0.56248(19) 0.0158(7) Uani 1 1 d . . .
C3 C 0.5266(2) 0.5844(2) 0.59681(19) 0.0154(7) Uani 1 1 d . . .
C4 C 0.5486(2) 0.5072(2) 0.62185(19) 0.0168(8) Uani 1 1 d . . .
C5 C 0.4964(2) 0.4507(2) 0.61670(19) 0.0171(8) Uani 1 1 d . . .
H5A H 0.5092 0.3989 0.6345 0.021 Uiso 1 1 calc R . .
C6 C 0.4264(2) 0.4662(2) 0.5870(2) 0.0174(8) Uani 1 1 d . . .
C7 C 0.4100(2) 0.5405(2) 0.55859(19) 0.0173(8) Uani 1 1 d . . .
H7A H 0.3640 0.5516 0.5360 0.021 Uiso 1 1 calc R . .
C8 C 0.4033(2) 0.8180(2) 0.5234(2) 0.0198(8) Uani 1 1 d . . .
H8A H 0.4050 0.8672 0.5482 0.024 Uiso 1 1 calc R . .
H8B H 0.3470 0.8171 0.5150 0.024 Uiso 1 1 calc R . .
C9 C 0.4590(2) 0.8190(2) 0.4558(2) 0.0197(8) Uani 1 1 d . . .
C10 C 0.5418(3) 0.8211(2) 0.4547(2) 0.0191(8) Uani 1 1 d . . .
C11 C 0.5946(2) 0.8215(2) 0.3914(2) 0.0200(8) Uani 1 1 d . . .
C12 C 0.5595(3) 0.8146(3) 0.3324(2) 0.0240(9) Uani 1 1 d . . .
H12A H 0.5939 0.8136 0.2894 0.029 Uiso 1 1 calc R . .
C13 C 0.4777(3) 0.8092(3) 0.3331(2) 0.0233(9) Uani 1 1 d . . .
C14 C 0.4274(3) 0.8123(2) 0.3956(2) 0.0210(8) Uani 1 1 d . . .
H14A H 0.3709 0.8100 0.3977 0.025 Uiso 1 1 calc R . .
C15 C 0.3550(2) 0.7353(2) 0.6198(2) 0.0176(8) Uani 1 1 d . . .
H15A H 0.3719 0.6917 0.6509 0.021 Uiso 1 1 calc R . .
H15B H 0.3130 0.7173 0.5963 0.021 Uiso 1 1 calc R . .
C16 C 0.3165(2) 0.8056(2) 0.6631(2) 0.0188(8) Uani 1 1 d . . .
C17 C 0.3631(2) 0.8439(2) 0.7015(2) 0.0179(8) Uani 1 1 d . . .
C18 C 0.3251(2) 0.8975(2) 0.7531(2) 0.0187(8) Uani 1 1 d . . .
C19 C 0.2403(2) 0.9144(2) 0.7586(2) 0.0204(8) Uani 1 1 d . . .
H19A H 0.2131 0.9506 0.7926 0.025 Uiso 1 1 calc R . .
C20 C 0.1939(2) 0.8814(2) 0.7176(2) 0.0226(9) Uani 1 1 d . . .
C21 C 0.2332(2) 0.8252(2) 0.6709(2) 0.0214(8) Uani 1 1 d . . .
H21A H 0.2026 0.7997 0.6437 0.026 Uiso 1 1 calc R . .
C22 C 0.6258(2) 0.4834(2) 0.6533(2) 0.0180(8) Uani 1 1 d . . .
C23 C 0.7778(2) 0.4871(3) 0.6373(2) 0.0209(8) Uani 1 1 d . . .
H23A H 0.8252 0.5048 0.6058 0.025 Uiso 1 1 calc R . .
C24 C 0.7200(3) 0.3716(3) 0.6976(2) 0.0284(10) Uani 1 1 d . . .
H24A H 0.7289 0.3130 0.7054 0.034 Uiso 1 1 calc R . .
C25 C 0.6958(3) 0.5033(3) 0.7542(2) 0.0276(10) Uani 1 1 d . . .
H25A H 0.6900 0.5310 0.7988 0.033 Uiso 1 1 calc R . .
C26 C 0.7005(2) 0.5077(2) 0.6050(2) 0.0194(8) Uani 1 1 d . . .
H26A H 0.7067 0.4799 0.5611 0.023 Uiso 1 1 calc R . .
H26B H 0.6925 0.5654 0.5955 0.023 Uiso 1 1 calc R . .
C27 C 0.6180(3) 0.5238(3) 0.7227(2) 0.0234(9) Uani 1 1 d . . .
H27A H 0.6076 0.5820 0.7164 0.028 Uiso 1 1 calc R . .
H27B H 0.5714 0.5063 0.7542 0.028 Uiso 1 1 calc R . .
C28 C 0.7924(3) 0.3977(3) 0.6492(2) 0.0274(10) Uani 1 1 d . . .
H28A H 0.7991 0.3700 0.6051 0.033 Uiso 1 1 calc R . .
H28B H 0.8426 0.3840 0.6694 0.033 Uiso 1 1 calc R . .
C29 C 0.7103(3) 0.4137(3) 0.7662(2) 0.0338(11) Uani 1 1 d . . .
H29A H 0.6638 0.3960 0.7978 0.041 Uiso 1 1 calc R . .
H29B H 0.7598 0.4001 0.7873 0.041 Uiso 1 1 calc R . .
C30 C 0.6417(3) 0.3932(2) 0.6658(2) 0.0245(9) Uani 1 1 d . . .
H30A H 0.6471 0.3654 0.6219 0.029 Uiso 1 1 calc R . .
H30B H 0.5951 0.3753 0.6970 0.029 Uiso 1 1 calc R . .
C31 C 0.7681(3) 0.5290(3) 0.7056(2) 0.0248(9) Uani 1 1 d . . .
H31A H 0.8180 0.5160 0.7263 0.030 Uiso 1 1 calc R . .
H31B H 0.7598 0.5871 0.6980 0.030 Uiso 1 1 calc R . .
C32 C 0.3724(2) 0.4024(2) 0.5841(2) 0.0237(9) Uani 1 1 d . . .
H32A H 0.3659 0.3951 0.5365 0.036 Uiso 1 1 calc R . .
H32B H 0.3192 0.4181 0.6115 0.036 Uiso 1 1 calc R . .
H32C H 0.3970 0.3527 0.6024 0.036 Uiso 1 1 calc R . .
C33 C 0.6858(3) 0.8283(3) 0.3849(2) 0.0236(9) Uani 1 1 d . . .
C34 C 0.8202(3) 0.8271(4) 0.3039(3) 0.0505(16) Uani 1 1 d . . .
H34A H 0.8462 0.8217 0.2549 0.061 Uiso 1 1 calc R . .
C35 C 0.8199(3) 0.7721(3) 0.4209(2) 0.0248(9) Uani 1 1 d . . .
H35A H 0.8457 0.7294 0.4491 0.030 Uiso 1 1 calc R . .
C36 C 0.7889(3) 0.9179(3) 0.4044(4) 0.0522(17) Uani 1 1 d . . .
H36A H 0.7961 0.9714 0.4202 0.063 Uiso 1 1 calc R . .
C37 C 0.7283(3) 0.8207(4) 0.3099(3) 0.0438(14) Uani 1 1 d . . .
H37A H 0.7033 0.8630 0.2817 0.053 Uiso 1 1 calc R . .
H37B H 0.7205 0.7690 0.2920 0.053 Uiso 1 1 calc R . .
C38 C 0.6979(3) 0.9090(3) 0.4106(3) 0.0442(14) Uani 1 1 d . . .
H38A H 0.6721 0.9147 0.4591 0.053 Uiso 1 1 calc R . .
H38B H 0.6714 0.9515 0.3836 0.053 Uiso 1 1 calc R . .
C39 C 0.8605(3) 0.7631(4) 0.3465(3) 0.0410(13) Uani 1 1 d . . .
H39A H 0.9190 0.7683 0.3427 0.049 Uiso 1 1 calc R . .
H39B H 0.8548 0.7102 0.3300 0.049 Uiso 1 1 calc R . .
C40 C 0.8285(3) 0.8524(3) 0.4489(3) 0.0350(11) Uani 1 1 d . . .
H40A H 0.8866 0.8583 0.4474 0.042 Uiso 1 1 calc R . .
H40B H 0.8014 0.8567 0.4971 0.042 Uiso 1 1 calc R . .
C41 C 0.7294(2) 0.7625(2) 0.4256(2) 0.0206(8) Uani 1 1 d . . .
H41A H 0.7240 0.7102 0.4075 0.025 Uiso 1 1 calc R . .
H41B H 0.7035 0.7643 0.4742 0.025 Uiso 1 1 calc R . .
C42 C 0.8295(4) 0.9064(4) 0.3285(4) 0.062(2) Uani 1 1 d . . .
H42A H 0.8045 0.9478 0.2996 0.074 Uiso 1 1 calc R . .
H42B H 0.8879 0.9123 0.3243 0.074 Uiso 1 1 calc R . .
C43 C 0.4461(3) 0.7978(3) 0.2675(2) 0.0350(11) Uani 1 1 d . . .
H43A H 0.4817 0.7560 0.2409 0.053 Uiso 1 1 calc R . .
H43B H 0.4451 0.8474 0.2408 0.053 Uiso 1 1 calc R . .
H43C H 0.3911 0.7826 0.2781 0.053 Uiso 1 1 calc R . .
C44 C 0.3704(2) 0.9307(3) 0.8046(2) 0.0216(9) Uani 1 1 d . . .
C45 C 0.4866(3) 1.0049(3) 0.8239(3) 0.0369(12) Uani 1 1 d . . .
H45A H 0.5329 1.0322 0.8000 0.044 Uiso 1 1 calc R . .
C46 C 0.4495(3) 0.8922(3) 0.9025(2) 0.0377(12) Uani 1 1 d . . .
H46A H 0.4711 0.8468 0.9303 0.045 Uiso 1 1 calc R . .
C47 C 0.3585(3) 1.0208(3) 0.9067(3) 0.0420(13) Uani 1 1 d . . .
H47A H 0.3201 1.0586 0.9375 0.050 Uiso 1 1 calc R . .
C48 C 0.4417(3) 0.9742(3) 0.7703(2) 0.0269(10) Uani 1 1 d . . .
H48A H 0.4799 0.9376 0.7392 0.032 Uiso 1 1 calc R . .
H48B H 0.4210 1.0194 0.7425 0.032 Uiso 1 1 calc R . .
C49 C 0.3140(3) 0.9897(3) 0.8535(2) 0.0307(10) Uani 1 1 d . . .
H49A H 0.2918 1.0349 0.8265 0.037 Uiso 1 1 calc R . .
H49B H 0.2679 0.9632 0.8772 0.037 Uiso 1 1 calc R . .
C50 C 0.5193(3) 0.9355(3) 0.8656(3) 0.0383(12) Uani 1 1 d . . .
H50A H 0.5492 0.9548 0.8997 0.046 Uiso 1 1 calc R . .
H50B H 0.5576 0.8983 0.8351 0.046 Uiso 1 1 calc R . .
C51 C 0.3911(3) 0.9510(4) 0.9488(3) 0.0480(16) Uani 1 1 d . . .
H51A H 0.3455 0.9241 0.9729 0.058 Uiso 1 1 calc R . .
H51B H 0.4198 0.9704 0.9837 0.058 Uiso 1 1 calc R . .
C52 C 0.4040(3) 0.8619(3) 0.8489(2) 0.0266(9) Uani 1 1 d . . .
H52A H 0.3586 0.8343 0.8725 0.032 Uiso 1 1 calc R . .
H52B H 0.4413 0.8233 0.8191 0.032 Uiso 1 1 calc R . .
C53 C 0.4293(3) 1.0633(3) 0.8706(3) 0.0443(14) Uani 1 1 d . . .
H53A H 0.4085 1.1090 0.8435 0.053 Uiso 1 1 calc R . .
H53B H 0.4584 1.0833 0.9049 0.053 Uiso 1 1 calc R . .
C54 C 0.1032(3) 0.9044(3) 0.7248(3) 0.0291(10) Uani 1 1 d . . .
H54A H 0.0848 0.9369 0.7656 0.044 Uiso 1 1 calc R . .
H54B H 0.0758 0.8565 0.7293 0.044 Uiso 1 1 calc R . .
H54C H 0.0904 0.9348 0.6842 0.044 Uiso 1 1 calc R . .
C55 C 0.7665(3) 0.7312(3) 0.6052(2) 0.0265(9) Uani 1 1 d . . .
H55A H 0.8172 0.7456 0.5787 0.040 Uiso 1 1 calc R . .
H55B H 0.7512 0.6844 0.5853 0.040 Uiso 1 1 calc R . .
H55C H 0.7742 0.7194 0.6527 0.040 Uiso 1 1 calc R . .
C56 C 0.7192(3) 0.8645(3) 0.6383(2) 0.0278(10) Uani 1 1 d . . .
H56A H 0.7770 0.8729 0.6261 0.033 Uiso 1 1 calc R . .
H56B H 0.7069 0.8566 0.6885 0.033 Uiso 1 1 calc R . .
C57 C 0.6656(3) 0.9348(3) 0.6159(2) 0.0273(10) Uani 1 1 d . . .
H57A H 0.6713 0.9824 0.6413 0.033 Uiso 1 1 calc R . .
H57B H 0.6814 0.9455 0.5664 0.033 Uiso 1 1 calc R . .
C58 C 0.5291(3) 0.9783(2) 0.6030(2) 0.0261(9) Uani 1 1 d . . .
H58A H 0.5335 1.0292 0.6230 0.039 Uiso 1 1 calc R . .
H58B H 0.4733 0.9655 0.6149 0.039 Uiso 1 1 calc R . .
H58C H 0.5435 0.9818 0.5532 0.039 Uiso 1 1 calc R . .
U2 U 0.948602(8) 0.736333(8) 0.871736(7) 0.01363(4) Uani 1 1 d . . .
Se2 Se 0.90048(3) 0.77351(3) 0.73706(2) 0.02789(10) Uani 1 1 d . . .
H2 H 0.8870 0.7327 0.7213 0.042 Uiso 1 1 calc R . .
O6 O 0.93310(16) 0.86172(16) 0.89143(13) 0.0171(5) Uani 1 1 d . . .
O7 O 0.93506(16) 0.68601(17) 0.97540(14) 0.0195(6) Uani 1 1 d . . .
O8 O 1.05303(16) 0.68580(17) 0.80375(14) 0.0194(6) Uani 1 1 d . . .
O9 O 0.79646(16) 0.71430(17) 0.89143(14) 0.0198(6) Uani 1 1 d . . .
O10 O 0.91469(17) 0.59419(16) 0.86027(15) 0.0214(6) Uani 1 1 d . . .
N2 N 1.07585(19) 0.76077(19) 0.92404(16) 0.0158(6) Uani 1 1 d . . .
C59 C 1.0579(2) 0.8317(2) 0.96856(19) 0.0178(8) Uani 1 1 d . . .
H59A H 1.1044 0.8340 0.9931 0.021 Uiso 1 1 calc R . .
H59B H 1.0100 0.8245 1.0034 0.021 Uiso 1 1 calc R . .
C60 C 1.0419(2) 0.9095(2) 0.93266(19) 0.0178(8) Uani 1 1 d . . .
C61 C 0.9736(2) 0.9252(2) 0.89942(19) 0.0174(8) Uani 1 1 d . . .
C62 C 0.9500(2) 1.0029(2) 0.87691(19) 0.0169(8) Uani 1 1 d . . .
C63 C 1.0020(2) 1.0598(2) 0.8830(2) 0.0190(8) Uani 1 1 d . . .
H63A H 0.9882 1.1121 0.8667 0.023 Uiso 1 1 calc R . .
C64 C 1.0727(2) 1.0440(2) 0.9116(2) 0.0194(8) Uani 1 1 d . . .
C65 C 1.0911(2) 0.9685(2) 0.9374(2) 0.0195(8) Uani 1 1 d . . .
H65A H 1.1380 0.9567 0.9587 0.023 Uiso 1 1 calc R . .
C66 C 1.1010(2) 0.6902(2) 0.9663(2) 0.0197(8) Uani 1 1 d . . .
H66A H 1.1571 0.6928 0.9747 0.024 Uiso 1 1 calc R . .
H66B H 1.1012 0.6416 0.9402 0.024 Uiso 1 1 calc R . .
C67 C 1.0466(2) 0.6845(2) 1.0341(2) 0.0186(8) Uani 1 1 d . . .
C68 C 0.9629(2) 0.6789(2) 1.0360(2) 0.0182(8) Uani 1 1 d . . .
C69 C 0.9129(3) 0.6689(2) 1.0997(2) 0.0198(8) Uani 1 1 d . . .
C70 C 0.9485(3) 0.6712(3) 1.1587(2) 0.0230(9) Uani 1 1 d . . .
H70A H 0.9155 0.6655 1.2018 0.028 Uiso 1 1 calc R . .
C71 C 1.0297(3) 0.6816(2) 1.1576(2) 0.0224(9) Uani 1 1 d . . .
C72 C 1.0785(2) 0.6862(2) 1.0948(2) 0.0214(8) Uani 1 1 d . . .
H72A H 1.1345 0.6907 1.0929 0.026 Uiso 1 1 calc R . .
C73 C 1.1450(2) 0.7750(2) 0.8694(2) 0.0191(8) Uani 1 1 d . . .
H73A H 1.1879 0.7938 0.8913 0.023 Uiso 1 1 calc R . .
H73B H 1.1259 0.8182 0.8390 0.023 Uiso 1 1 calc R . .
C74 C 1.1826(2) 0.7052(2) 0.8257(2) 0.0182(8) Uani 1 1 d . . .
C75 C 1.1346(2) 0.6671(2) 0.7882(2) 0.0181(8) Uani 1 1 d . . .
C76 C 1.1717(2) 0.6135(2) 0.7361(2) 0.0189(8) Uani 1 1 d . . .
C77 C 1.2560(2) 0.5954(2) 0.7296(2) 0.0194(8) Uani 1 1 d . . .
H77A H 1.2821 0.5584 0.6958 0.023 Uiso 1 1 calc R . .
C78 C 1.3040(2) 0.6283(2) 0.7696(2) 0.0193(8) Uani 1 1 d . . .
C79 C 1.2659(2) 0.6855(2) 0.8166(2) 0.0198(8) Uani 1 1 d . . .
H79A H 1.2975 0.7112 0.8427 0.024 Uiso 1 1 calc R . .
C80 C 0.8714(2) 1.0275(2) 0.8474(2) 0.0190(8) Uani 1 1 d . . .
C81 C 0.7997(3) 1.0152(3) 0.7459(2) 0.0311(10) Uani 1 1 d . . .
H81A H 0.8054 0.9918 0.6995 0.037 Uiso 1 1 calc R . .
C82 C 0.7725(3) 1.1409(3) 0.8118(3) 0.0350(11) Uani 1 1 d . . .
H82A H 0.7615 1.1999 0.8081 0.042 Uiso 1 1 calc R . .
C83 C 0.7201(3) 1.0188(3) 0.8645(2) 0.0255(9) Uani 1 1 d . . .
H83A H 0.6741 0.9977 0.8952 0.031 Uiso 1 1 calc R . .
C84 C 0.8788(3) 0.9928(3) 0.7754(2) 0.0258(9) Uani 1 1 d . . .
H84A H 0.9243 1.0134 0.7447 0.031 Uiso 1 1 calc R . .
H84B H 0.8907 0.9344 0.7780 0.031 Uiso 1 1 calc R . .
C85 C 0.7986(2) 0.9970(3) 0.8947(2) 0.0202(8) Uani 1 1 d . . .
H85A H 0.8089 0.9387 0.9001 0.024 Uiso 1 1 calc R . .
H85B H 0.7926 1.0206 0.9405 0.024 Uiso 1 1 calc R . .
C86 C 0.7819(3) 1.1049(3) 0.7404(3) 0.0392(12) Uani 1 1 d . . .
H86A H 0.7314 1.1191 0.7207 0.047 Uiso 1 1 calc R . .
H86B H 0.8268 1.1263 0.7096 0.047 Uiso 1 1 calc R . .
C87 C 0.7025(3) 1.1089(3) 0.8588(2) 0.0307(10) Uani 1 1 d . . .
H87A H 0.6514 1.1234 0.8401 0.037 Uiso 1 1 calc R . .
H87B H 0.6961 1.1325 0.9047 0.037 Uiso 1 1 calc R . .
C88 C 0.8520(3) 1.1179(3) 0.8407(2) 0.0286(10) Uani 1 1 d . . .
H88A H 0.8971 1.1393 0.8101 0.034 Uiso 1 1 calc R . .
H88B H 0.8473 1.1420 0.8862 0.034 Uiso 1 1 calc R . .
C89 C 0.7293(3) 0.9822(3) 0.7935(2) 0.0303(10) Uani 1 1 d . . .
H89A H 0.6784 0.9952 0.7743 0.036 Uiso 1 1 calc R . .
H89B H 0.7405 0.9238 0.7973 0.036 Uiso 1 1 calc R . .
C90 C 1.1259(3) 1.1083(3) 0.9163(2) 0.0266(9) Uani 1 1 d . . .
H90A H 1.1366 1.1107 0.9633 0.040 Uiso 1 1 calc R . .
H90B H 1.0983 1.1594 0.9033 0.040 Uiso 1 1 calc R . .
H90C H 1.1773 1.0965 0.8853 0.040 Uiso 1 1 calc R . .
C91 C 0.8240(3) 0.6528(3) 1.1046(2) 0.0256(9) Uani 1 1 d . . .
C92 C 0.7320(4) 0.5642(3) 1.0627(3) 0.0458(14) Uani 1 1 d . . .
H92A H 0.7310 0.5183 1.0327 0.055 Uiso 1 1 calc R . .
C93 C 0.6836(3) 0.7079(3) 1.0811(2) 0.0332(11) Uani 1 1 d . . .
H93A H 0.6510 0.7553 1.0638 0.040 Uiso 1 1 calc R . .
C94 C 0.6971(4) 0.6153(5) 1.1805(3) 0.072(3) Uani 1 1 d . . .
H94A H 0.6736 0.6020 1.2286 0.086 Uiso 1 1 calc R . .
C95 C 0.8203(3) 0.5809(3) 1.0607(3) 0.0370(12) Uani 1 1 d . . .
H95A H 0.8521 0.5338 1.0781 0.044 Uiso 1 1 calc R . .
H95B H 0.8449 0.5911 1.0129 0.044 Uiso 1 1 calc R . .
C96 C 0.7860(3) 0.6342(5) 1.1783(3) 0.0536(18) Uani 1 1 d . . .
H96A H 0.7862 0.6802 1.2076 0.064 Uiso 1 1 calc R . .
H96B H 0.8187 0.5882 1.1964 0.064 Uiso 1 1 calc R . .
C97 C 0.6815(3) 0.6372(3) 1.0377(2) 0.0327(11) Uani 1 1 d . . .
H97A H 0.7031 0.6491 0.9894 0.039 Uiso 1 1 calc R . .
H97B H 0.6247 0.6262 1.0400 0.039 Uiso 1 1 calc R . .
C98 C 0.6481(3) 0.6897(5) 1.1559(3) 0.069(2) Uani 1 1 d . . .
H98A H 0.6508 0.7350 1.1851 0.082 Uiso 1 1 calc R . .
H98B H 0.5905 0.6809 1.1590 0.082 Uiso 1 1 calc R . .
C99 C 0.7719(2) 0.7249(3) 1.0784(2) 0.0236(9) Uani 1 1 d . . .
H99A H 0.7729 0.7714 1.1069 0.028 Uiso 1 1 calc R . .
H99B H 0.7950 0.7378 1.0307 0.028 Uiso 1 1 calc R . .
C100 C 0.6967(4) 0.5449(5) 1.1347(4) 0.070(2) Uani 1 1 d . . .
H10A H 0.7288 0.4976 1.1514 0.084 Uiso 1 1 calc R . .
H10B H 0.6404 0.5327 1.1362 0.084 Uiso 1 1 calc R . .
C101 C 1.0621(3) 0.6861(3) 1.2239(2) 0.0329(11) Uani 1 1 d . . .
H10C H 1.0334 0.7321 1.2496 0.049 Uiso 1 1 calc R . .
H10D H 1.1202 0.6913 1.2141 0.049 Uiso 1 1 calc R . .
H10E H 1.0538 0.6377 1.2511 0.049 Uiso 1 1 calc R . .
C102 C 1.1243(2) 0.5842(3) 0.6834(2) 0.0228(9) Uani 1 1 d . . .
C103 C 1.1338(3) 0.5008(4) 0.5773(3) 0.0448(15) Uani 1 1 d . . .
H10F H 1.1713 0.4637 0.5453 0.054 Uiso 1 1 calc R . .
C104 C 1.0466(3) 0.6310(3) 0.5861(2) 0.0347(11) Uani 1 1 d . . .
H10G H 1.0265 0.6787 0.5599 0.042 Uiso 1 1 calc R . .
C105 C 1.0053(3) 0.5166(3) 0.6596(3) 0.0316(11) Uani 1 1 d . . .
H10H H 0.9580 0.4898 0.6819 0.038 Uiso 1 1 calc R . .
C106 C 1.1797(3) 0.5254(3) 0.6329(2) 0.0348(11) Uani 1 1 d . . .
H10I H 1.2276 0.5506 0.6111 0.042 Uiso 1 1 calc R . .
H10J H 1.1991 0.4777 0.6585 0.042 Uiso 1 1 calc R . .
C107 C 1.0515(3) 0.5413(3) 0.7154(2) 0.0256(9) Uani 1 1 d . . .
H10K H 1.0142 0.5768 0.7481 0.031 Uiso 1 1 calc R . .
H10L H 1.0709 0.4936 0.7410 0.031 Uiso 1 1 calc R . .
C108 C 1.1044(3) 0.5736(4) 0.5373(3) 0.0470(15) Uani 1 1 d . . .
H10M H 1.0758 0.5576 0.5009 0.056 Uiso 1 1 calc R . .
H10N H 1.1513 0.6001 0.5153 0.056 Uiso 1 1 calc R . .
C109 C 0.9748(3) 0.5888(3) 0.6200(2) 0.0333(11) Uani 1 1 d . . .
H10O H 0.9369 0.6254 0.6514 0.040 Uiso 1 1 calc R . .
H10P H 0.9451 0.5724 0.5846 0.040 Uiso 1 1 calc R . .
C110 C 1.0928(3) 0.6564(3) 0.6414(2) 0.0277(10) Uani 1 1 d . . .
H11A H 1.0563 0.6943 0.6724 0.033 Uiso 1 1 calc R . .
H11B H 1.1392 0.6835 0.6192 0.033 Uiso 1 1 calc R . .
C111 C 1.0624(3) 0.4584(3) 0.6111(3) 0.0439(14) Uani 1 1 d . . .
H11C H 1.0822 0.4112 0.6371 0.053 Uiso 1 1 calc R . .
H11D H 1.0332 0.4408 0.5758 0.053 Uiso 1 1 calc R . .
C112 C 1.3946(2) 0.6047(3) 0.7614(2) 0.0234(9) Uani 1 1 d . . .
H11E H 1.4224 0.6525 0.7565 0.035 Uiso 1 1 calc R . .
H11F H 1.4123 0.5722 0.7206 0.035 Uiso 1 1 calc R . .
H11G H 1.4080 0.5743 0.8018 0.035 Uiso 1 1 calc R . .
C113 C 0.7328(3) 0.7796(3) 0.8950(2) 0.0265(9) Uani 1 1 d . . .
H11H H 0.6824 0.7627 0.9199 0.040 Uiso 1 1 calc R . .
H11I H 0.7248 0.7969 0.8486 0.040 Uiso 1 1 calc R . .
H11J H 0.7479 0.8236 0.9190 0.040 Uiso 1 1 calc R . .
C114 C 0.7789(3) 0.6495(3) 0.8535(2) 0.0241(9) Uani 1 1 d . . .
H11K H 0.7902 0.6609 0.8038 0.029 Uiso 1 1 calc R . .
H11L H 0.7211 0.6414 0.8659 0.029 Uiso 1 1 calc R . .
C115 C 0.8319(3) 0.5770(3) 0.8713(2) 0.0255(9) Uani 1 1 d . . .
H11M H 0.8156 0.5616 0.9198 0.031 Uiso 1 1 calc R . .
H11N H 0.8263 0.5324 0.8422 0.031 Uiso 1 1 calc R . .
C116 C 0.9687(3) 0.5308(3) 0.8845(2) 0.0286(10) Uani 1 1 d . . .
H11O H 0.9652 0.4817 0.8612 0.043 Uiso 1 1 calc R . .
H11P H 0.9532 0.5235 0.9339 0.043 Uiso 1 1 calc R . .
H11Q H 1.0245 0.5442 0.8747 0.043 Uiso 1 1 calc R . .
C201 C 0.9044(16) 0.1788(11) 0.4772(14) 0.131(3) Uani 0.329(6) 1 d PGU A 1
H201 H 0.8791 0.2320 0.4784 0.157 Uiso 0.329(6) 1 calc PR A 1
C202 C 0.9768(16) 0.1584(13) 0.4335(12) 0.135(4) Uani 0.329(6) 1 d PGU A 1
H202 H 1.0010 0.1977 0.4047 0.162 Uiso 0.329(6) 1 calc PR A 1
C203 C 1.0138(13) 0.0806(16) 0.4317(12) 0.136(4) Uani 0.329(6) 1 d PGU A 1
H203 H 1.0633 0.0667 0.4018 0.164 Uiso 0.329(6) 1 calc PR A 1
C204 C 0.9783(16) 0.0232(11) 0.4738(14) 0.135(4) Uani 0.329(6) 1 d PGU A 1
H204 H 1.0036 -0.0300 0.4726 0.163 Uiso 0.329(6) 1 calc PR A 1
C205 C 0.9059(16) 0.0435(13) 0.5175(12) 0.129(3) Uani 0.329(6) 1 d PGU A 1
H205 H 0.8817 0.0042 0.5463 0.155 Uiso 0.329(6) 1 calc PR A 1
C206 C 0.8690(13) 0.1213(16) 0.5193(12) 0.129(3) Uani 0.329(6) 1 d PGU A 1
H206 H 0.8195 0.1352 0.5492 0.155 Uiso 0.329(6) 1 calc PR A 1
C211 C 0.8449(7) 0.1842(5) 0.5266(6) 0.124(3) Uani 0.671(6) 1 d PGU A 2
H211 H 0.8181 0.2300 0.5074 0.149 Uiso 0.671(6) 1 calc PR A 2
C212 C 0.9008(7) 0.1922(5) 0.5698(6) 0.119(3) Uani 0.671(6) 1 d PGU A 2
H212 H 0.9122 0.2434 0.5801 0.142 Uiso 0.671(6) 1 calc PR A 2
C213 C 0.9400(6) 0.1252(7) 0.5979(5) 0.122(3) Uani 0.671(6) 1 d PGU A 2
H213 H 0.9782 0.1306 0.6275 0.147 Uiso 0.671(6) 1 calc PR A 2
C214 C 0.9234(7) 0.0503(5) 0.5829(6) 0.125(3) Uani 0.671(6) 1 d PGU A 2
H214 H 0.9502 0.0045 0.6021 0.150 Uiso 0.671(6) 1 calc PR A 2
C215 C 0.8675(7) 0.0424(5) 0.5397(6) 0.127(3) Uani 0.671(6) 1 d PGU A 2
H215 H 0.8561 -0.0088 0.5293 0.153 Uiso 0.671(6) 1 calc PR A 2
C216 C 0.8283(7) 0.1093(7) 0.5115(6) 0.126(3) Uani 0.671(6) 1 d PGU A 2
H216 H 0.7901 0.1039 0.4820 0.151 Uiso 0.671(6) 1 calc PR A 2
C301 C 0.6615(6) 0.3403(7) 0.9621(6) 0.111(3) Uani 0.565(6) 1 d PGU B 1
H301 H 0.7125 0.3537 0.9398 0.133 Uiso 0.565(6) 1 calc PR B 1
C302 C 0.6133(8) 0.3018(7) 0.9265(4) 0.108(3) Uani 0.565(6) 1 d PGU B 1
H302 H 0.6312 0.2890 0.8798 0.129 Uiso 0.565(6) 1 calc PR B 1
C303 C 0.5387(8) 0.2821(6) 0.9592(6) 0.106(3) Uani 0.565(6) 1 d PGU B 1
H303 H 0.5058 0.2559 0.9348 0.127 Uiso 0.565(6) 1 calc PR B 1
C304 C 0.5125(6) 0.3009(7) 1.0275(6) 0.109(3) Uani 0.565(6) 1 d PGU B 1
H304 H 0.4615 0.2874 1.0499 0.130 Uiso 0.565(6) 1 calc PR B 1
C305 C 0.5607(8) 0.3394(7) 1.0632(5) 0.111(3) Uani 0.565(6) 1 d PGU B 1
H305 H 0.5427 0.3522 1.1099 0.133 Uiso 0.565(6) 1 calc PR B 1
C306 C 0.6352(8) 0.3590(7) 1.0305(6) 0.111(3) Uani 0.565(6) 1 d PGU B 1
H306 H 0.6682 0.3853 1.0548 0.134 Uiso 0.565(6) 1 calc PR B 1
C311 C 0.6316(10) 0.3746(10) 0.9642(8) 0.114(3) Uani 0.435(6) 1 d PGU B 2
H311 H 0.6761 0.3608 0.9290 0.137 Uiso 0.435(6) 1 calc PR B 2
C312 C 0.5919(11) 0.4514(9) 0.9674(8) 0.119(3) Uani 0.435(6) 1 d PGU B 2
H312 H 0.6093 0.4901 0.9344 0.143 Uiso 0.435(6) 1 calc PR B 2
C313 C 0.5267(11) 0.4716(7) 1.0189(8) 0.117(3) Uani 0.435(6) 1 d PGU B 2
H313 H 0.4996 0.5241 1.0211 0.141 Uiso 0.435(6) 1 calc PR B 2
C314 C 0.5012(9) 0.4150(10) 1.0672(7) 0.113(3) Uani 0.435(6) 1 d PGU B 2
H314 H 0.4567 0.4288 1.1024 0.135 Uiso 0.435(6) 1 calc PR B 2
C315 C 0.5409(11) 0.3382(8) 1.0640(8) 0.111(3) Uani 0.435(6) 1 d PGU B 2
H315 H 0.5235 0.2996 1.0971 0.133 Uiso 0.435(6) 1 calc PR B 2
C316 C 0.6061(11) 0.3180(7) 1.0126(9) 0.113(3) Uani 0.435(6) 1 d PGU B 2
H316 H 0.6332 0.2655 1.0104 0.135 Uiso 0.435(6) 1 calc PR B 2

loop_
_atom_site_aniso_label
_atom_site_aniso_U_11
_atom_site_aniso_U_22
_atom_site_aniso_U_33
_atom_site_aniso_U_23
_atom_site_aniso_U_13
_atom_site_aniso_U_12
U1 0.01131(7) 0.01583(7) 0.01377(7) -0.00395(5) -0.00292(5) -0.00163(5)
Se1 0.0295(2) 0.0367(2) 0.0197(2) -0.00259(18) -0.01100(17) -0.00444(19)
O1 0.0151(14) 0.0186(14) 0.0215(14) -0.0036(11) -0.0064(11) -0.0032(11)
O2 0.0169(14) 0.0226(14) 0.0151(13) -0.0016(11) -0.0028(11) -0.0036(11)
O3 0.0122(13) 0.0233(14) 0.0204(14) -0.0055(11) -0.0017(11) -0.0019(11)
O4 0.0145(14) 0.0258(15) 0.0246(15) -0.0057(12) -0.0067(11) -0.0032(11)
O5 0.0184(14) 0.0216(14) 0.0213(14) -0.0024(12) -0.0027(11) -0.0058(11)
N1 0.0142(16) 0.0160(16) 0.0161(15) -0.0018(13) -0.0024(12) -0.0023(12)
C1 0.0157(19) 0.0195(19) 0.0158(18) -0.0043(15) -0.0055(15) -0.0004(15)
C2 0.0136(18) 0.0195(19) 0.0142(17) -0.0066(15) -0.0023(14) 0.0009(14)
C3 0.0139(18) 0.0181(18) 0.0144(17) -0.0069(15) -0.0006(14) -0.0024(14)
C4 0.0138(18) 0.023(2) 0.0137(17) -0.0035(15) -0.0027(14) -0.0006(15)
C5 0.0181(19) 0.0161(18) 0.0160(18) -0.0025(15) -0.0001(15) -0.0005(15)
C6 0.0153(19) 0.0192(19) 0.0172(18) -0.0074(15) 0.0014(15) -0.0028(15)
C7 0.0150(19) 0.0203(19) 0.0171(18) -0.0073(15) -0.0038(15) -0.0001(15)
C8 0.0157(19) 0.020(2) 0.024(2) 0.0009(16) -0.0061(16) -0.0007(15)
C9 0.022(2) 0.0147(18) 0.022(2) 0.0005(15) -0.0018(16) -0.0020(15)
C10 0.024(2) 0.0142(18) 0.0206(19) 0.0002(15) -0.0105(16) -0.0014(15)
C11 0.022(2) 0.0185(19) 0.0203(19) 0.0042(16) -0.0056(16) -0.0030(15)
C12 0.023(2) 0.030(2) 0.0191(19) 0.0056(17) -0.0057(17) -0.0043(17)
C13 0.026(2) 0.024(2) 0.021(2) 0.0042(17) -0.0101(17) -0.0001(17)
C14 0.020(2) 0.022(2) 0.023(2) 0.0043(16) -0.0093(16) -0.0025(16)
C15 0.0153(19) 0.0183(19) 0.0200(19) -0.0040(15) -0.0033(15) -0.0030(15)
C16 0.018(2) 0.0188(19) 0.0196(19) -0.0006(16) -0.0015(15) -0.0040(15)
C17 0.0124(18) 0.0207(19) 0.0196(19) -0.0034(16) 0.0007(15) -0.0019(15)
C18 0.019(2) 0.0172(19) 0.0192(19) -0.0032(15) 0.0011(15) -0.0049(15)
C19 0.016(2) 0.0190(19) 0.023(2) -0.0061(16) 0.0048(16) -0.0004(15)
C20 0.017(2) 0.021(2) 0.030(2) -0.0033(17) -0.0009(17) -0.0039(16)
C21 0.016(2) 0.021(2) 0.027(2) -0.0050(17) -0.0016(16) -0.0038(15)
C22 0.018(2) 0.0181(19) 0.0182(18) -0.0016(15) -0.0053(15) 0.0014(15)
C23 0.015(2) 0.029(2) 0.0181(19) -0.0021(17) -0.0050(15) 0.0010(16)
C24 0.026(2) 0.026(2) 0.035(2) 0.0065(19) -0.0107(19) 0.0015(18)
C25 0.023(2) 0.043(3) 0.0174(19) -0.0076(19) -0.0084(17) 0.0027(19)
C26 0.016(2) 0.024(2) 0.0184(19) -0.0020(16) -0.0053(15) 0.0003(15)
C27 0.021(2) 0.033(2) 0.0163(19) -0.0045(17) -0.0038(16) 0.0001(17)
C28 0.023(2) 0.031(2) 0.027(2) -0.0028(19) -0.0068(18) 0.0077(18)
C29 0.025(2) 0.053(3) 0.023(2) 0.011(2) -0.0068(18) 0.000(2)
C30 0.024(2) 0.021(2) 0.029(2) 0.0034(17) -0.0077(18) 0.0001(17)
C31 0.019(2) 0.033(2) 0.024(2) -0.0081(18) -0.0093(17) -0.0013(17)
C32 0.017(2) 0.023(2) 0.031(2) -0.0051(18) -0.0020(17) -0.0045(16)
C33 0.019(2) 0.029(2) 0.023(2) 0.0076(18) -0.0046(17) -0.0047(17)
C34 0.029(3) 0.086(5) 0.035(3) 0.023(3) 0.001(2) -0.016(3)
C35 0.020(2) 0.032(2) 0.023(2) 0.0012(18) -0.0042(17) -0.0029(17)
C36 0.027(3) 0.032(3) 0.104(5) 0.012(3) -0.024(3) -0.014(2)
C37 0.028(3) 0.077(4) 0.027(2) 0.021(3) -0.007(2) -0.012(3)
C38 0.028(3) 0.024(2) 0.084(4) 0.015(3) -0.023(3) -0.006(2)
C39 0.021(2) 0.069(4) 0.031(3) 0.002(3) -0.001(2) -0.003(2)
C40 0.020(2) 0.038(3) 0.050(3) 0.002(2) -0.011(2) -0.011(2)
C41 0.016(2) 0.023(2) 0.023(2) 0.0012(17) -0.0045(16) -0.0026(16)
C42 0.036(3) 0.072(4) 0.077(5) 0.053(4) -0.012(3) -0.015(3)
C43 0.030(3) 0.053(3) 0.025(2) 0.009(2) -0.013(2) -0.009(2)
C44 0.018(2) 0.027(2) 0.0190(19) -0.0097(17) 0.0044(16) -0.0078(16)
C45 0.026(3) 0.042(3) 0.042(3) -0.022(2) 0.012(2) -0.018(2)
C46 0.033(3) 0.060(3) 0.026(2) -0.008(2) -0.011(2) -0.017(2)
C47 0.030(3) 0.057(3) 0.038(3) -0.032(3) 0.008(2) -0.013(2)
C48 0.027(2) 0.023(2) 0.030(2) -0.0108(18) 0.0078(18) -0.0125(18)
C49 0.022(2) 0.038(3) 0.032(2) -0.021(2) 0.0047(19) -0.0095(19)
C50 0.023(2) 0.057(3) 0.040(3) -0.027(3) -0.001(2) -0.017(2)
C51 0.035(3) 0.090(5) 0.024(2) -0.025(3) 0.006(2) -0.029(3)
C52 0.024(2) 0.036(2) 0.023(2) -0.0036(19) -0.0049(17) -0.0132(19)
C53 0.036(3) 0.045(3) 0.052(3) -0.033(3) 0.009(2) -0.018(2)
C54 0.016(2) 0.031(2) 0.039(3) -0.010(2) 0.0007(18) -0.0009(17)
C55 0.019(2) 0.032(2) 0.029(2) -0.0035(19) -0.0072(18) 0.0007(17)
C56 0.020(2) 0.033(2) 0.033(2) -0.011(2) -0.0049(18) -0.0091(18)
C57 0.023(2) 0.027(2) 0.033(2) -0.0070(19) -0.0002(18) -0.0125(18)
C58 0.031(2) 0.018(2) 0.028(2) -0.0004(17) -0.0029(19) -0.0002(17)
U2 0.01086(7) 0.01793(7) 0.01263(7) -0.00462(5) -0.00244(5) -0.00185(5)
Se2 0.0279(2) 0.0399(3) 0.0188(2) -0.00125(18) -0.01002(17) -0.00722(19)
O6 0.0157(14) 0.0184(14) 0.0184(13) -0.0047(11) -0.0048(11) -0.0028(11)
O7 0.0162(14) 0.0256(15) 0.0176(13) -0.0006(11) -0.0046(11) -0.0042(11)
O8 0.0134(14) 0.0264(15) 0.0188(13) -0.0105(12) -0.0015(11) -0.0024(11)
O9 0.0153(14) 0.0242(15) 0.0216(14) -0.0053(12) -0.0058(11) -0.0037(11)
O10 0.0197(15) 0.0204(14) 0.0249(15) -0.0059(12) -0.0036(12) -0.0043(11)
N2 0.0145(16) 0.0173(16) 0.0152(15) -0.0049(13) -0.0015(12) 0.0004(12)
C59 0.0158(19) 0.023(2) 0.0156(18) -0.0085(16) -0.0058(15) -0.0012(15)
C60 0.0168(19) 0.021(2) 0.0151(18) -0.0052(15) -0.0014(15) -0.0019(15)
C61 0.0152(19) 0.023(2) 0.0143(17) -0.0053(15) -0.0001(15) -0.0042(15)
C62 0.0166(19) 0.0190(19) 0.0146(17) -0.0065(15) -0.0003(15) -0.0011(15)
C63 0.018(2) 0.0204(19) 0.0178(18) -0.0051(15) 0.0003(15) -0.0025(15)
C64 0.0157(19) 0.021(2) 0.0211(19) -0.0101(16) 0.0019(15) -0.0049(15)
C65 0.0122(19) 0.028(2) 0.0187(19) -0.0104(16) -0.0011(15) -0.0015(15)
C66 0.018(2) 0.021(2) 0.0203(19) -0.0040(16) -0.0041(16) 0.0014(15)
C67 0.017(2) 0.0198(19) 0.0190(19) -0.0016(15) -0.0046(15) -0.0014(15)
C68 0.019(2) 0.0200(19) 0.0160(18) 0.0003(15) -0.0037(15) -0.0029(15)
C69 0.022(2) 0.0187(19) 0.0197(19) 0.0007(16) -0.0054(16) -0.0029(16)
C70 0.026(2) 0.026(2) 0.0161(19) 0.0027(16) -0.0039(16) -0.0022(17)
C71 0.028(2) 0.023(2) 0.020(2) 0.0024(16) -0.0126(17) -0.0023(17)
C72 0.017(2) 0.024(2) 0.024(2) 0.0029(17) -0.0085(16) -0.0003(16)
C73 0.0118(18) 0.026(2) 0.0200(19) -0.0080(16) 0.0005(15) -0.0050(15)
C74 0.018(2) 0.0199(19) 0.0169(18) -0.0039(15) -0.0002(15) -0.0036(15)
C75 0.0144(19) 0.022(2) 0.0182(18) -0.0043(16) -0.0011(15) -0.0022(15)
C76 0.0158(19) 0.022(2) 0.0189(19) -0.0054(16) 0.0002(15) -0.0040(15)
C77 0.017(2) 0.021(2) 0.0195(19) -0.0041(16) 0.0002(15) -0.0020(15)
C78 0.0133(19) 0.021(2) 0.0215(19) 0.0003(16) 0.0024(15) -0.0015(15)
C79 0.0156(19) 0.023(2) 0.0210(19) -0.0036(16) -0.0018(15) -0.0052(15)
C80 0.018(2) 0.023(2) 0.0173(18) -0.0024(16) -0.0042(15) -0.0034(15)
C81 0.027(2) 0.050(3) 0.018(2) -0.003(2) -0.0095(18) -0.001(2)
C82 0.035(3) 0.030(2) 0.042(3) 0.007(2) -0.017(2) 0.001(2)
C83 0.016(2) 0.035(2) 0.026(2) -0.0022(19) -0.0060(17) -0.0020(17)
C84 0.021(2) 0.039(3) 0.019(2) -0.0044(18) -0.0050(17) -0.0031(18)
C85 0.016(2) 0.026(2) 0.0190(19) -0.0002(16) -0.0040(16) -0.0030(16)
C86 0.037(3) 0.051(3) 0.031(3) 0.012(2) -0.014(2) -0.002(2)
C87 0.026(2) 0.034(3) 0.032(2) -0.004(2) -0.014(2) 0.0051(19)
C88 0.028(2) 0.025(2) 0.034(2) 0.0025(19) -0.010(2) -0.0033(18)
C89 0.023(2) 0.039(3) 0.031(2) -0.006(2) -0.0113(19) 0.0002(19)
C90 0.020(2) 0.025(2) 0.036(2) -0.0097(19) -0.0010(18) -0.0071(17)
C91 0.023(2) 0.037(2) 0.019(2) 0.0090(18) -0.0052(17) -0.0093(18)
C92 0.051(3) 0.037(3) 0.059(4) 0.017(3) -0.024(3) -0.027(3)
C93 0.017(2) 0.055(3) 0.028(2) -0.002(2) -0.0032(18) -0.007(2)
C94 0.039(3) 0.153(8) 0.028(3) 0.035(4) -0.007(3) -0.038(4)
C95 0.039(3) 0.024(2) 0.054(3) 0.011(2) -0.022(2) -0.012(2)
C96 0.034(3) 0.107(5) 0.023(2) 0.023(3) -0.008(2) -0.027(3)
C97 0.028(2) 0.041(3) 0.033(2) 0.006(2) -0.008(2) -0.018(2)
C98 0.023(3) 0.157(8) 0.027(3) -0.015(4) 0.006(2) -0.029(4)
C99 0.018(2) 0.028(2) 0.026(2) -0.0075(18) -0.0027(17) -0.0039(17)
C100 0.062(4) 0.098(6) 0.065(4) 0.050(4) -0.032(4) -0.053(4)
C101 0.027(2) 0.052(3) 0.022(2) 0.008(2) -0.0131(19) -0.005(2)
C102 0.016(2) 0.031(2) 0.022(2) -0.0133(18) -0.0001(16) -0.0074(17)
C103 0.024(3) 0.068(4) 0.043(3) -0.043(3) 0.004(2) -0.010(2)
C104 0.033(3) 0.053(3) 0.023(2) -0.009(2) -0.0087(19) -0.013(2)
C105 0.020(2) 0.038(3) 0.038(3) -0.022(2) 0.0027(19) -0.0120(19)
C106 0.020(2) 0.051(3) 0.033(2) -0.027(2) 0.0037(19) -0.004(2)
C107 0.019(2) 0.029(2) 0.028(2) -0.0102(18) 0.0024(17) -0.0061(17)
C108 0.034(3) 0.086(5) 0.024(2) -0.021(3) 0.000(2) -0.020(3)
C109 0.022(2) 0.049(3) 0.032(2) -0.016(2) -0.0070(19) -0.008(2)
C110 0.023(2) 0.042(3) 0.021(2) -0.0059(19) -0.0040(17) -0.0137(19)
C111 0.034(3) 0.048(3) 0.053(3) -0.035(3) -0.008(2) -0.004(2)
C112 0.014(2) 0.028(2) 0.027(2) -0.0010(18) 0.0001(16) -0.0035(16)
C113 0.017(2) 0.029(2) 0.033(2) 0.0026(19) -0.0056(18) -0.0010(17)
C114 0.020(2) 0.031(2) 0.025(2) -0.0078(18) -0.0066(17) -0.0107(17)
C115 0.026(2) 0.026(2) 0.027(2) -0.0082(18) -0.0029(18) -0.0109(18)
C116 0.030(2) 0.019(2) 0.035(2) -0.0034(18) -0.003(2) 0.0016(17)
C201 0.125(7) 0.114(6) 0.168(7) 0.040(6) -0.062(6) -0.025(6)
C202 0.130(8) 0.117(7) 0.169(8) 0.040(7) -0.058(7) -0.026(7)
C203 0.132(8) 0.120(7) 0.169(8) 0.039(7) -0.059(7) -0.027(7)
C204 0.128(7) 0.120(6) 0.170(8) 0.035(7) -0.059(6) -0.026(6)
C205 0.121(6) 0.116(5) 0.166(7) 0.035(5) -0.064(5) -0.026(5)
C206 0.121(6) 0.114(5) 0.167(7) 0.037(5) -0.064(5) -0.027(5)
C211 0.118(6) 0.107(5) 0.163(7) 0.040(5) -0.066(5) -0.027(5)
C212 0.113(7) 0.102(6) 0.156(7) 0.038(6) -0.061(5) -0.028(5)
C213 0.114(7) 0.109(6) 0.158(7) 0.033(6) -0.059(5) -0.032(5)
C214 0.116(6) 0.113(5) 0.161(7) 0.035(6) -0.063(5) -0.028(5)
C215 0.118(6) 0.114(5) 0.164(7) 0.035(5) -0.064(5) -0.029(5)
C216 0.117(6) 0.112(5) 0.164(7) 0.037(5) -0.070(5) -0.026(5)
C301 0.150(7) 0.093(5) 0.091(5) 0.033(4) -0.020(5) -0.026(5)
C302 0.150(7) 0.087(5) 0.087(5) 0.029(5) -0.018(5) -0.026(5)
C303 0.147(7) 0.086(5) 0.088(5) 0.028(5) -0.026(5) -0.027(5)
C304 0.149(7) 0.091(5) 0.091(5) 0.026(4) -0.028(5) -0.030(5)
C305 0.152(7) 0.094(5) 0.092(4) 0.025(4) -0.028(4) -0.030(4)
C306 0.151(7) 0.095(5) 0.092(4) 0.027(4) -0.026(5) -0.031(4)
C311 0.155(7) 0.096(5) 0.093(5) 0.029(4) -0.020(5) -0.027(5)
C312 0.161(8) 0.098(6) 0.099(6) 0.026(5) -0.021(6) -0.027(6)
C313 0.159(8) 0.097(6) 0.100(6) 0.025(5) -0.028(6) -0.030(6)
C314 0.154(7) 0.095(5) 0.095(5) 0.026(5) -0.032(5) -0.029(5)
C315 0.152(7) 0.094(5) 0.092(4) 0.025(4) -0.028(5) -0.030(5)
C316 0.153(7) 0.095(5) 0.093(4) 0.027(4) -0.024(4) -0.029(4)

loop_
_atom_type_symbol
_atom_type_description
_atom_type_scat_dispersion_real
_atom_type_scat_dispersion_imag
_atom_type_scat_source
C C 0.0033 0.0016 'International Tables Vol C Tables 4.2.6.8 and 6.1.1.4'
H H 0.0000 0.0000 'International Tables Vol C Tables 4.2.6.8 and 6.1.1.4'
N N 0.0061 0.0033 'International Tables Vol C Tables 4.2.6.8 and 6.1.1.4'
O O 0.0106 0.0060 'International Tables Vol C Tables 4.2.6.8 and 6.1.1.4'
Se Se -0.0929 2.2259 'International Tables Vol C Tables 4.2.6.8 and 6.1.1.4'
U U -9.6767 9.6646 'International Tables Vol C Tables 4.2.6.8 and 6.1.1.4'

loop_
_geom_angle_atom_site_label_1
_geom_angle_atom_site_label_2
_geom_angle_atom_site_label_3
_geom_angle
O3 U1 O1 119.24(10)
O3 U1 O2 115.88(10)
O1 U1 O2 100.99(10)
O3 U1 O5 78.77(10)
O1 U1 O5 160.84(10)
O2 U1 O5 74.14(9)
O3 U1 O4 133.85(10)
O1 U1 O4 98.21(9)
O2 U1 O4 78.51(9)
O5 U1 O4 62.77(9)
O3 U1 N1 72.58(10)
O1 U1 N1 75.18(10)
O2 U1 N1 72.50(10)
O5 U1 N1 119.36(9)
O4 U1 N1 148.18(9)
O3 U1 Se1 78.00(7)
O1 U1 Se1 89.30(7)
O2 U1 Se1 154.03(7)
O5 U1 Se1 88.31(6)
O4 U1 Se1 76.44(6)
N1 U1 Se1 133.44(7)
U1 Se1 H1 109.5
C3 O1 U1 143.1(2)
C10 O2 U1 144.5(2)
C17 O3 U1 150.5(2)
C55 O4 C56 111.7(3)
C55 O4 U1 121.4(2)
C56 O4 U1 114.0(2)
C57 O5 C58 111.6(3)
C57 O5 U1 120.3(2)
C58 O5 U1 116.3(2)
C15 N1 C1 107.3(3)
C15 N1 C8 108.8(3)
C1 N1 C8 108.8(3)
C15 N1 U1 112.4(2)
C1 N1 U1 110.9(2)
C8 N1 U1 108.7(2)
N1 C1 C2 115.1(3)
N1 C1 H1A 108.5
C2 C1 H1A 108.5
N1 C1 H1B 108.5
C2 C1 H1B 108.5
H1A C1 H1B 107.5
C7 C2 C3 120.4(4)
C7 C2 C1 119.4(3)
C3 C2 C1 120.0(3)
O1 C3 C2 116.8(3)
O1 C3 C4 123.5(3)
C2 C3 C4 119.7(3)
C5 C4 C3 116.9(3)
C5 C4 C22 119.5(3)
C3 C4 C22 123.5(3)
C6 C5 C4 123.5(4)
C6 C5 H5A 118.2
C4 C5 H5A 118.2
C7 C6 C5 117.9(4)
C7 C6 C32 121.6(4)
C5 C6 C32 120.5(4)
C6 C7 C2 121.1(4)
C6 C7 H7A 119.4
C2 C7 H7A 119.4
N1 C8 C9 112.5(3)
N1 C8 H8A 109.1
C9 C8 H8A 109.1
N1 C8 H8B 109.1
C9 C8 H8B 109.1
H8A C8 H8B 107.8
C14 C9 C10 121.3(4)
C14 C9 C8 119.1(4)
C10 C9 C8 119.5(4)
O2 C10 C9 117.5(4)
O2 C10 C11 122.6(4)
C9 C10 C11 119.8(4)
C12 C11 C10 116.4(4)
C12 C11 C33 120.0(4)
C10 C11 C33 123.6(4)
C13 C12 C11 124.1(4)
C13 C12 H12A 117.9
C11 C12 H12A 117.9
C14 C13 C12 117.9(4)
C14 C13 C43 121.7(4)
C12 C13 C43 120.4(4)
C13 C14 C9 120.4(4)
C13 C14 H14A 119.8
C9 C14 H14A 119.8
N1 C15 C16 116.9(3)
N1 C15 H15A 108.1
C16 C15 H15A 108.1
N1 C15 H15B 108.1
C16 C15 H15B 108.1
H15A C15 H15B 107.3
C21 C16 C17 120.4(4)
C21 C16 C15 118.9(4)
C17 C16 C15 120.2(4)
O3 C17 C16 116.6(3)
O3 C17 C18 122.9(4)
C16 C17 C18 120.5(4)
C19 C18 C17 116.0(4)
C19 C18 C44 120.6(4)
C17 C18 C44 123.2(4)
C20 C19 C18 124.2(4)
C20 C19 H19A 117.9
C18 C19 H19A 117.9
C21 C20 C19 117.6(4)
C21 C20 C54 121.0(4)
C19 C20 C54 121.4(4)
C20 C21 C16 121.0(4)
C20 C21 H21A 119.5
C16 C21 H21A 119.5
C4 C22 C27 109.7(3)
C4 C22 C26 110.3(3)
C27 C22 C26 109.7(3)
C4 C22 C30 112.5(3)
C27 C22 C30 107.5(3)
C26 C22 C30 107.0(3)
C28 C23 C31 109.3(3)
C28 C23 C26 109.6(4)
C31 C23 C26 109.6(3)
C28 C23 H23A 109.4
C31 C23 H23A 109.4
C26 C23 H23A 109.4
C28 C24 C29 109.9(4)
C28 C24 C30 109.8(4)
C29 C24 C30 108.9(4)
C28 C24 H24A 109.4
C29 C24 H24A 109.4
C30 C24 H24A 109.4
C31 C25 C29 108.8(4)
C31 C25 C27 109.9(3)
C29 C25 C27 109.4(4)
C31 C25 H25A 109.6
C29 C25 H25A 109.6
C27 C25 H25A 109.6
C23 C26 C22 110.8(3)
C23 C26 H26A 109.5
C22 C26 H26A 109.5
C23 C26 H26B 109.5
C22 C26 H26B 109.5
H26A C26 H26B 108.1
C25 C27 C22 110.8(3)
C25 C27 H27A 109.5
C22 C27 H27A 109.5
C25 C27 H27B 109.5
C22 C27 H27B 109.5
H27A C27 H27B 108.1
C24 C28 C23 108.9(3)
C24 C28 H28A 109.9
C23 C28 H28A 109.9
C24 C28 H28B 109.9
C23 C28 H28B 109.9
H28A C28 H28B 108.3
C25 C29 C24 109.3(4)
C25 C29 H29A 109.8
C24 C29 H29A 109.8
C25 C29 H29B 109.8
C24 C29 H29B 109.8
H29A C29 H29B 108.3
C22 C30 C24 110.9(4)
C22 C30 H30A 109.5
C24 C30 H30A 109.5
C22 C30 H30B 109.5
C24 C30 H30B 109.5
H30A C30 H30B 108.0
C25 C31 C23 110.3(4)
C25 C31 H31A 109.6
C23 C31 H31A 109.6
C25 C31 H31B 109.6
C23 C31 H31B 109.6
H31A C31 H31B 108.1
C6 C32 H32A 109.5
C6 C32 H32B 109.5
H32A C32 H32B 109.5
C6 C32 H32C 109.5
H32A C32 H32C 109.5
H32B C32 H32C 109.5
C38 C33 C41 109.3(4)
C38 C33 C11 109.6(4)
C41 C33 C11 111.9(3)
C38 C33 C37 108.2(4)
C41 C33 C37 106.3(4)
C11 C33 C37 111.5(4)
C42 C34 C39 109.8(5)
C42 C34 C37 107.9(5)
C39 C34 C37 110.9(4)
C42 C34 H34A 109.4
C39 C34 H34A 109.4
C37 C34 H34A 109.4
C40 C35 C39 111.7(4)
C40 C35 C41 109.5(4)
C39 C35 C41 108.9(4)
C40 C35 H35A 108.9
C39 C35 H35A 108.9
C41 C35 H35A 108.9
C38 C36 C40 108.5(4)
C38 C36 C42 109.2(5)
C40 C36 C42 108.7(5)
C38 C36 H36A 110.1
C40 C36 H36A 110.1
C42 C36 H36A 110.1
C33 C37 C34 111.1(4)
C33 C37 H37A 109.4
C34 C37 H37A 109.4
C33 C37 H37B 109.4
C34 C37 H37B 109.4
H37A C37 H37B 108.0
C33 C38 C36 110.8(4)
C33 C38 H38A 109.5
C36 C38 H38A 109.5
C33 C38 H38B 109.5
C36 C38 H38B 109.5
H38A C38 H38B 108.1
C34 C39 C35 108.6(4)
C34 C39 H39A 110.0
C35 C39 H39A 110.0
C34 C39 H39B 110.0
C35 C39 H39B 110.0
H39A C39 H39B 108.4
C35 C40 C36 108.4(4)
C35 C40 H40A 110.0
C36 C40 H40A 110.0
C35 C40 H40B 110.0
C36 C40 H40B 110.0
H40A C40 H40B 108.4
C33 C41 C35 111.3(3)
C33 C41 H41A 109.4
C35 C41 H41A 109.4
C33 C41 H41B 109.4
C35 C41 H41B 109.4
H41A C41 H41B 108.0
C34 C42 C36 111.2(4)
C34 C42 H42A 109.4
C36 C42 H42A 109.4
C34 C42 H42B 109.4
C36 C42 H42B 109.4
H42A C42 H42B 108.0
C13 C43 H43A 109.5
C13 C43 H43B 109.5
H43A C43 H43B 109.5
C13 C43 H43C 109.5
H43A C43 H43C 109.5
H43B C43 H43C 109.5
C18 C44 C48 112.9(3)
C18 C44 C49 111.8(4)
C48 C44 C49 107.1(3)
C18 C44 C52 109.1(3)
C48 C44 C52 108.4(4)
C49 C44 C52 107.3(4)
C50 C45 C53 109.9(5)
C50 C45 C48 109.2(4)
C53 C45 C48 110.0(4)
C50 C45 H45A 109.2
C53 C45 H45A 109.2
C48 C45 H45A 109.2
C51 C46 C50 108.5(4)
C51 C46 C52 109.0(4)
C50 C46 C52 109.1(4)
C51 C46 H46A 110.1
C50 C46 H46A 110.1
C52 C46 H46A 110.1
C51 C47 C49 108.9(4)
C51 C47 C53 109.5(5)
C49 C47 C53 109.8(4)
C51 C47 H47A 109.6
C49 C47 H47A 109.6
C53 C47 H47A 109.6
C45 C48 C44 111.2(4)
C45 C48 H48A 109.4
C44 C48 H48A 109.4
C45 C48 H48B 109.4
C44 C48 H48B 109.4
H48A C48 H48B 108.0
C47 C49 C44 111.9(4)
C47 C49 H49A 109.2
C44 C49 H49A 109.2
C47 C49 H49B 109.2
C44 C49 H49B 109.2
H49A C49 H49B 107.9
C45 C50 C46 110.2(4)
C45 C50 H50A 109.6
C46 C50 H50A 109.6
C45 C50 H50B 109.6
C46 C50 H50B 109.6
H50A C50 H50B 108.1
C47 C51 C46 110.3(4)
C47 C51 H51A 109.6
C46 C51 H51A 109.6
C47 C51 H51B 109.6
C46 C51 H51B 109.6
H51A C51 H51B 108.1
C46 C52 C44 111.3(4)
C46 C52 H52A 109.4
C44 C52 H52A 109.4
C46 C52 H52B 109.4
C44 C52 H52B 109.4
H52A C52 H52B 108.0
C45 C53 C47 108.6(4)
C45 C53 H53A 110.0
C47 C53 H53A 110.0
C45 C53 H53B 110.0
C47 C53 H53B 110.0
H53A C53 H53B 108.3
C20 C54 H54A 109.5
C20 C54 H54B 109.5
H54A C54 H54B 109.5
C20 C54 H54C 109.5
H54A C54 H54C 109.5
H54B C54 H54C 109.5
O4 C55 H55A 109.5
O4 C55 H55B 109.5
H55A C55 H55B 109.5
O4 C55 H55C 109.5
H55A C55 H55C 109.5
H55B C55 H55C 109.5
O4 C56 C57 107.2(3)
O4 C56 H56A 110.3
C57 C56 H56A 110.3
O4 C56 H56B 110.3
C57 C56 H56B 110.3
H56A C56 H56B 108.5
O5 C57 C56 108.1(3)
O5 C57 H57A 110.1
C56 C57 H57A 110.1
O5 C57 H57B 110.1
C56 C57 H57B 110.1
H57A C57 H57B 108.4
O5 C58 H58A 109.5
O5 C58 H58B 109.5
H58A C58 H58B 109.5
O5 C58 H58C 109.5
H58A C58 H58C 109.5
H58B C58 H58C 109.5
O8 U2 O6 119.42(10)
O8 U2 O7 115.07(11)
O6 U2 O7 101.73(10)
O8 U2 O10 78.55(10)
O6 U2 O10 160.55(10)
O7 U2 O10 74.38(10)
O8 U2 O9 133.65(10)
O6 U2 O9 98.15(9)
O7 U2 O9 78.95(9)
O10 U2 O9 62.45(9)
O8 U2 N2 72.78(10)
O6 U2 N2 75.00(10)
O7 U2 N2 72.50(10)
O10 U2 N2 120.34(9)
O9 U2 N2 148.32(9)
O8 U2 Se2 77.89(8)
O6 U2 Se2 88.56(7)
O7 U2 Se2 154.90(7)
O10 U2 Se2 88.27(7)
O9 U2 Se2 76.94(6)
N2 U2 Se2 132.57(7)
U2 Se2 H2 109.5
C61 O6 U2 143.9(2)
C68 O7 U2 147.1(2)
C75 O8 U2 150.3(2)
C113 O9 C114 111.6(3)
C113 O9 U2 121.8(2)
C114 O9 U2 114.0(2)
C115 O10 C116 112.1(3)
C115 O10 U2 120.9(2)
C116 O10 U2 116.8(2)
C59 N2 C73 107.5(3)
C59 N2 C66 108.6(3)
C73 N2 C66 109.0(3)
C59 N2 U2 110.8(2)
C73 N2 U2 111.2(2)
C66 N2 U2 109.6(2)
N2 C59 C60 115.8(3)
N2 C59 H59A 108.3
C60 C59 H59A 108.3
N2 C59 H59B 108.3
C60 C59 H59B 108.3
H59A C59 H59B 107.4
C65 C60 C61 120.3(4)
C65 C60 C59 119.3(4)
C61 C60 C59 120.1(3)
O6 C61 C60 116.3(3)
O6 C61 C62 123.7(3)
C60 C61 C62 119.9(4)
C63 C62 C61 116.8(4)
C63 C62 C80 119.5(4)
C61 C62 C80 123.7(3)
C64 C63 C62 123.7(4)
C64 C63 H63A 118.1
C62 C63 H63A 118.1
C65 C64 C63 117.9(4)
C65 C64 C90 121.3(4)
C63 C64 C90 120.7(4)
C64 C65 C60 120.9(4)
C64 C65 H65A 119.5
C60 C65 H65A 119.5
N2 C66 C67 113.4(3)
N2 C66 H66A 108.9
C67 C66 H66A 108.9
N2 C66 H66B 108.9
C67 C66 H66B 108.9
H66A C66 H66B 107.7
C72 C67 C68 120.2(4)
C72 C67 C66 119.8(4)
C68 C67 C66 119.9(4)
O7 C68 C69 123.8(4)
O7 C68 C67 116.6(3)
C69 C68 C67 119.6(4)
C70 C69 C68 117.2(4)
C70 C69 C91 120.8(4)
C68 C69 C91 121.9(4)
C71 C70 C69 123.6(4)
C71 C70 H70A 118.2
C69 C70 H70A 118.2
C72 C71 C70 118.2(4)
C72 C71 C101 121.9(4)
C70 C71 C101 120.0(4)
C71 C72 C67 120.9(4)
C71 C72 H72A 119.6
C67 C72 H72A 119.6
N2 C73 C74 116.4(3)
N2 C73 H73A 108.2
C74 C73 H73A 108.2
N2 C73 H73B 108.2
C74 C73 H73B 108.2
H73A C73 H73B 107.3
C79 C74 C75 120.5(4)
C79 C74 C73 119.1(4)
C75 C74 C73 119.9(4)
O8 C75 C74 116.7(3)
O8 C75 C76 123.0(4)
C74 C75 C76 120.3(4)
C77 C76 C75 116.4(4)
C77 C76 C102 120.9(4)
C75 C76 C102 122.3(4)
C78 C77 C76 124.1(4)
C78 C77 H77A 118.0
C76 C77 H77A 118.0
C77 C78 C79 117.7(4)
C77 C78 C112 121.6(4)
C79 C78 C112 120.7(4)
C74 C79 C78 120.7(4)
C74 C79 H79A 119.7
C78 C79 H79A 119.7
C62 C80 C88 112.7(3)
C62 C80 C84 109.9(3)
C88 C80 C84 107.5(3)
C62 C80 C85 110.1(3)
C88 C80 C85 107.2(3)
C84 C80 C85 109.4(3)
C86 C81 C84 109.9(4)
C86 C81 C89 109.4(4)
C84 C81 C89 109.3(4)
C86 C81 H81A 109.4
C84 C81 H81A 109.4
C89 C81 H81A 109.4
C87 C82 C86 109.8(4)
C87 C82 C88 109.8(4)
C86 C82 C88 108.5(4)
C87 C82 H82A 109.6
C86 C82 H82A 109.6
C88 C82 H82A 109.6
C87 C83 C89 109.9(4)
C87 C83 C85 109.5(4)
C89 C83 C85 109.6(4)
C87 C83 H83A 109.3
C89 C83 H83A 109.3
C85 C83 H83A 109.3
C81 C84 C80 110.5(4)
C81 C84 H84A 109.6
C80 C84 H84A 109.6
C81 C84 H84B 109.6
C80 C84 H84B 109.6
H84A C84 H84B 108.1
C83 C85 C80 110.6(3)
C83 C85 H85A 109.5
C80 C85 H85A 109.5
C83 C85 H85B 109.5
C80 C85 H85B 109.5
H85A C85 H85B 108.1
C81 C86 C82 109.5(4)
C81 C86 H86A 109.8
C82 C86 H86A 109.8
C81 C86 H86B 109.8
C82 C86 H86B 109.8
H86A C86 H86B 108.2
C82 C87 C83 109.2(4)
C82 C87 H87A 109.8
C83 C87 H87A 109.8
C82 C87 H87B 109.8
C83 C87 H87B 109.8
H87A C87 H87B 108.3
C80 C88 C82 111.5(4)
C80 C88 H88A 109.3
C82 C88 H88A 109.3
C80 C88 H88B 109.3
C82 C88 H88B 109.3
H88A C88 H88B 108.0
C83 C89 C81 109.3(4)
C83 C89 H89A 109.8
C81 C89 H89A 109.8
C83 C89 H89B 109.8
C81 C89 H89B 109.8
H89A C89 H89B 108.3
C64 C90 H90A 109.5
C64 C90 H90B 109.5
H90A C90 H90B 109.5
C64 C90 H90C 109.5
H90A C90 H90C 109.5
H90B C90 H90C 109.5
C96 C91 C95 107.7(4)
C96 C91 C99 108.0(4)
C95 C91 C99 108.7(4)
C96 C91 C69 111.9(4)
C95 C91 C69 109.3(4)
C99 C91 C69 111.0(3)
C100 C92 C97 109.0(6)
C100 C92 C95 109.1(5)
C97 C92 C95 110.2(4)
C100 C92 H92A 109.5
C97 C92 H92A 109.5
C95 C92 H92A 109.5
C97 C93 C99 109.8(4)
C97 C93 C98 109.2(5)
C99 C93 C98 108.6(4)
C97 C93 H93A 109.7
C99 C93 H93A 109.7
C98 C93 H93A 109.7
C100 C94 C98 111.1(5)
C100 C94 C96 109.7(6)
C98 C94 C96 107.6(6)
C100 C94 H94A 109.5
C98 C94 H94A 109.5
C96 C94 H94A 109.5
C91 C95 C92 110.9(5)
C91 C95 H95A 109.5
C92 C95 H95A 109.5
C91 C95 H95B 109.5
C92 C95 H95B 109.5
H95A C95 H95B 108.0
C91 C96 C94 110.3(4)
C91 C96 H96A 109.6
C94 C96 H96A 109.6
C91 C96 H96B 109.6
C94 C96 H96B 109.6
H96A C96 H96B 108.1
C93 C97 C92 110.6(4)
C93 C97 H97A 109.5
C92 C97 H97A 109.5
C93 C97 H97B 109.5
C92 C97 H97B 109.5
H97A C97 H97B 108.1
C94 C98 C93 108.9(5)
C94 C98 H98A 109.9
C93 C98 H98A 109.9
C94 C98 H98B 109.9
C93 C98 H98B 109.9
H98A C98 H98B 108.3
C93 C99 C91 111.0(4)
C93 C99 H99A 109.4
C91 C99 H99A 109.4
C93 C99 H99B 109.4
C91 C99 H99B 109.4
H99A C99 H99B 108.0
C92 C100 C94 109.8(5)
C92 C100 H10A 109.7
C94 C100 H10A 109.7
C92 C100 H10B 109.7
C94 C100 H10B 109.7
H10A C100 H10B 108.2
C71 C101 H10C 109.5
C71 C101 H10D 109.5
H10C C101 H10D 109.5
C71 C101 H10E 109.5
H10C C101 H10E 109.5
H10D C101 H10E 109.5
C107 C102 C76 114.0(3)
C107 C102 C110 108.4(4)
C76 C102 C110 108.5(3)
C107 C102 C106 106.6(4)
C76 C102 C106 111.2(3)
C110 C102 C106 107.9(4)
C108 C103 C111 110.7(5)
C108 C103 C106 109.8(5)
C111 C103 C106 109.1(5)
C108 C103 H10F 109.1
C111 C103 H10F 109.1
C106 C103 H10F 109.1
C109 C104 C108 109.1(4)
C109 C104 C110 109.7(4)
C108 C104 C110 108.9(4)
C109 C104 H10G 109.7
C108 C104 H10G 109.7
C110 C104 H10G 109.7
C109 C105 C111 110.2(4)
C109 C105 C107 110.4(4)
C111 C105 C107 109.1(4)
C109 C105 H10H 109.1
C111 C105 H10H 109.1
C107 C105 H10H 109.1
C103 C106 C102 111.0(4)
C103 C106 H10I 109.4
C102 C106 H10I 109.4
C103 C106 H10J 109.4
C102 C106 H10J 109.4
H10I C106 H10J 108.0
C102 C107 C105 110.9(4)
C102 C107 H10K 109.5
C105 C107 H10K 109.5
C102 C107 H10L 109.5
C105 C107 H10L 109.5
H10K C107 H10L 108.1
C103 C108 C104 109.4(4)
C103 C108 H10M 109.8
C104 C108 H10M 109.8
C103 C108 H10N 109.8
C104 C108 H10N 109.8
H10M C108 H10N 108.2
C105 C109 C104 109.7(4)
C105 C109 H10O 109.7
C104 C109 H10O 109.7
C105 C109 H10P 109.7
C104 C109 H10P 109.7
H10O C109 H10P 108.2
C104 C110 C102 111.3(4)
C104 C110 H11A 109.4
C102 C110 H11A 109.4
C104 C110 H11B 109.4
C102 C110 H11B 109.4
H11A C110 H11B 108.0
C103 C111 C105 108.2(4)
C103 C111 H11C 110.1
C105 C111 H11C 110.1
C103 C111 H11D 110.1
C105 C111 H11D 110.1
H11C C111 H11D 108.4
C78 C112 H11E 109.5
C78 C112 H11F 109.5
H11E C112 H11F 109.5
C78 C112 H11G 109.5
H11E C112 H11G 109.5
H11F C112 H11G 109.5
O9 C113 H11H 109.5
O9 C113 H11I 109.5
H11H C113 H11I 109.5
O9 C113 H11J 109.5
H11H C113 H11J 109.5
H11I C113 H11J 109.5
O9 C114 C115 107.5(3)
O9 C114 H11K 110.2
C115 C114 H11K 110.2
O9 C114 H11L 110.2
C115 C114 H11L 110.2
H11K C114 H11L 108.5
O10 C115 C114 108.5(3)
O10 C115 H11M 110.0
C114 C115 H11M 110.0
O10 C115 H11N 110.0
C114 C115 H11N 110.0
H11M C115 H11N 108.4
O10 C116 H11O 109.5
O10 C116 H11P 109.5
H11O C116 H11P 109.5
O10 C116 H11Q 109.5
H11O C116 H11Q 109.5
H11P C116 H11Q 109.5
C202 C201 C206 120.0
C202 C201 H201 120.0
C206 C201 H201 120.0
C201 C202 C203 120.0
C201 C202 H202 120.0
C203 C202 H202 120.0
C204 C203 C202 120.0
C204 C203 H203 120.0
C202 C203 H203 120.0
C203 C204 C205 120.0
C203 C204 H204 120.0
C205 C204 H204 120.0
C204 C205 C206 120.0
C204 C205 H205 120.0
C206 C205 H205 120.0
C205 C206 C201 120.0
C205 C206 H206 120.0
C201 C206 H206 120.0
C212 C211 C216 120.0
C212 C211 H211 120.0
C216 C211 H211 120.0
C211 C212 C213 120.0
C211 C212 H212 120.0
C213 C212 H212 120.0
C214 C213 C212 120.0
C214 C213 H213 120.0
C212 C213 H213 120.0
C215 C214 C213 120.0
C215 C214 H214 120.0
C213 C214 H214 120.0
C214 C215 C216 120.0
C214 C215 H215 120.0
C216 C215 H215 120.0
C215 C216 C211 120.0
C215 C216 H216 120.0
C211 C216 H216 120.0
C302 C301 C306 120.0
C302 C301 H301 120.0
C306 C301 H301 120.0
C301 C302 C303 120.0
C301 C302 H302 120.0
C303 C302 H302 120.0
C304 C303 C302 120.0
C304 C303 H303 120.0
C302 C303 H303 120.0
C305 C304 C303 120.0
C305 C304 H304 120.0
C303 C304 H304 120.0
C304 C305 C306 120.0
C304 C305 H305 120.0
C306 C305 H305 120.0
C305 C306 C301 120.0
C305 C306 H306 120.0
C301 C306 H306 120.0
C312 C311 C316 120.0
C312 C311 H311 120.0
C316 C311 H311 120.0
C313 C312 C311 120.0
C313 C312 H312 120.0
C311 C312 H312 120.0
C312 C313 C314 120.0
C312 C313 H313 120.0
C314 C313 H313 120.0
C315 C314 C313 120.0
C315 C314 H314 120.0
C313 C314 H314 120.0
C314 C315 C316 120.0
C314 C315 H315 120.0
C316 C315 H315 120.0
C315 C316 C311 120.0
C315 C316 H316 120.0
C311 C316 H316 120.0

loop_
_geom_bond_atom_site_label_1
_geom_bond_atom_site_label_2
_geom_bond_distance
U1 O3 2.143(3)
U1 O1 2.163(3)
U1 O2 2.204(3)
U1 O5 2.579(3)
U1 O4 2.599(3)
U1 N1 2.605(3)
U1 Se1 2.9358(5)
Se1 H1 0.8400
O1 C3 1.368(5)
O2 C10 1.355(5)
O3 C17 1.366(5)
O4 C55 1.440(5)
O4 C56 1.442(5)
O5 C57 1.432(5)
O5 C58 1.442(5)
N1 C15 1.479(5)
N1 C1 1.491(5)
N1 C8 1.503(5)
C1 C2 1.497(5)
C1 H1A 0.9900
C1 H1B 0.9900
C2 C7 1.384(5)
C2 C3 1.405(5)
C3 C4 1.415(5)
C4 C5 1.396(5)
C4 C22 1.533(5)
C5 C6 1.392(6)
C5 H5A 0.9500
C6 C7 1.379(6)
C6 C32 1.507(5)
C7 H7A 0.9500
C8 C9 1.508(5)
C8 H8A 0.9900
C8 H8B 0.9900
C9 C14 1.393(6)
C9 C10 1.395(6)
C10 C11 1.417(6)
C11 C12 1.404(6)
C11 C33 1.539(6)
C12 C13 1.390(6)
C12 H12A 0.9500
C13 C14 1.381(6)
C13 C43 1.508(6)
C14 H14A 0.9500
C15 C16 1.511(5)
C15 H15A 0.9900
C15 H15B 0.9900
C16 C21 1.385(6)
C16 C17 1.404(6)
C17 C18 1.411(5)
C18 C19 1.407(6)
C18 C44 1.529(6)
C19 C20 1.388(6)
C19 H19A 0.9500
C20 C21 1.385(6)
C20 C54 1.512(6)
C21 H21A 0.9500
C22 C27 1.537(5)
C22 C26 1.543(5)
C22 C30 1.544(5)
C23 C28 1.527(6)
C23 C31 1.527(6)
C23 C26 1.537(5)
C23 H23A 1.0000
C24 C28 1.526(6)
C24 C29 1.533(7)
C24 C30 1.548(6)
C24 H24A 1.0000
C25 C31 1.524(6)
C25 C29 1.530(7)
C25 C27 1.537(6)
C25 H25A 1.0000
C26 H26A 0.9900
C26 H26B 0.9900
C27 H27A 0.9900
C27 H27B 0.9900
C28 H28A 0.9900
C28 H28B 0.9900
C29 H29A 0.9900
C29 H29B 0.9900
C30 H30A 0.9900
C30 H30B 0.9900
C31 H31A 0.9900
C31 H31B 0.9900
C32 H32A 0.9800
C32 H32B 0.9800
C32 H32C 0.9800
C33 C38 1.528(7)
C33 C41 1.538(5)
C33 C37 1.544(6)
C34 C42 1.484(10)
C34 C39 1.515(8)
C34 C37 1.550(7)
C34 H34A 1.0000
C35 C40 1.523(7)
C35 C39 1.524(6)
C35 C41 1.539(6)
C35 H35A 1.0000
C36 C38 1.542(7)
C36 C40 1.549(7)
C36 C42 1.556(10)
C36 H36A 1.0000
C37 H37A 0.9900
C37 H37B 0.9900
C38 H38A 0.9900
C38 H38B 0.9900
C39 H39A 0.9900
C39 H39B 0.9900
C40 H40A 0.9900
C40 H40B 0.9900
C41 H41A 0.9900
C41 H41B 0.9900
C42 H42A 0.9900
C42 H42B 0.9900
C43 H43A 0.9800
C43 H43B 0.9800
C43 H43C 0.9800
C44 C48 1.540(5)
C44 C49 1.543(6)
C44 C52 1.544(6)
C45 C50 1.516(8)
C45 C53 1.521(7)
C45 C48 1.538(7)
C45 H45A 1.0000
C46 C51 1.528(7)
C46 C50 1.535(7)
C46 C52 1.541(6)
C46 H46A 1.0000
C47 C51 1.524(9)
C47 C49 1.531(7)
C47 C53 1.534(7)
C47 H47A 1.0000
C48 H48A 0.9900
C48 H48B 0.9900
C49 H49A 0.9900
C49 H49B 0.9900
C50 H50A 0.9900
C50 H50B 0.9900
C51 H51A 0.9900
C51 H51B 0.9900
C52 H52A 0.9900
C52 H52B 0.9900
C53 H53A 0.9900
C53 H53B 0.9900
C54 H54A 0.9800
C54 H54B 0.9800
C54 H54C 0.9800
C55 H55A 0.9800
C55 H55B 0.9800
C55 H55C 0.9800
C56 C57 1.506(6)
C56 H56A 0.9900
C56 H56B 0.9900
C57 H57A 0.9900
C57 H57B 0.9900
C58 H58A 0.9800
C58 H58B 0.9800
C58 H58C 0.9800
U2 O8 2.141(3)
U2 O6 2.158(3)
U2 O7 2.185(3)
U2 O10 2.577(3)
U2 O9 2.598(3)
U2 N2 2.606(3)
U2 Se2 2.9360(5)
Se2 H2 0.8400
O6 C61 1.372(5)
O7 C68 1.353(5)
O8 C75 1.358(5)
O9 C113 1.440(5)
O9 C114 1.440(5)
O10 C115 1.439(5)
O10 C116 1.443(5)
N2 C59 1.490(5)
N2 C73 1.494(5)
N2 C66 1.497(5)
C59 C60 1.497(5)
C59 H59A 0.9900
C59 H59B 0.9900
C60 C65 1.391(6)
C60 C61 1.407(5)
C61 C62 1.412(6)
C62 C63 1.403(5)
C62 C80 1.535(5)
C63 C64 1.390(6)
C63 H63A 0.9500
C64 C65 1.383(6)
C64 C90 1.512(5)
C65 H65A 0.9500
C66 C67 1.505(5)
C66 H66A 0.9900
C66 H66B 0.9900
C67 C72 1.397(6)
C67 C68 1.417(5)
C68 C69 1.416(5)
C69 C70 1.398(6)
C69 C91 1.542(6)
C70 C71 1.395(6)
C70 H70A 0.9500
C71 C72 1.381(6)
C71 C101 1.509(6)
C72 H72A 0.9500
C73 C74 1.504(5)
C73 H73A 0.9900
C73 H73B 0.9900
C74 C79 1.385(5)
C74 C75 1.407(6)
C75 C76 1.415(5)
C76 C77 1.400(5)
C76 C102 1.541(6)
C77 C78 1.392(6)
C77 H77A 0.9500
C78 C79 1.393(6)
C78 C112 1.513(5)
C79 H79A 0.9500
C80 C88 1.538(6)
C80 C84 1.543(6)
C80 C85 1.550(5)
C81 C86 1.522(7)
C81 C84 1.539(6)
C81 C89 1.540(7)
C81 H81A 1.0000
C82 C87 1.523(7)
C82 C86 1.537(7)
C82 C88 1.541(6)
C82 H82A 1.0000
C83 C87 1.528(6)
C83 C89 1.534(6)
C83 C85 1.536(6)
C83 H83A 1.0000
C84 H84A 0.9900
C84 H84B 0.9900
C85 H85A 0.9900
C85 H85B 0.9900
C86 H86A 0.9900
C86 H86B 0.9900
C87 H87A 0.9900
C87 H87B 0.9900
C88 H88A 0.9900
C88 H88B 0.9900
C89 H89A 0.9900
C89 H89B 0.9900
C90 H90A 0.9800
C90 H90B 0.9800
C90 H90C 0.9800
C91 C96 1.536(6)
C91 C95 1.537(7)
C91 C99 1.541(6)
C92 C100 1.495(8)
C92 C97 1.530(7)
C92 C95 1.541(7)
C92 H92A 1.0000
C93 C97 1.509(7)
C93 C99 1.540(6)
C93 C98 1.543(7)
C93 H93A 1.0000
C94 C100 1.528(11)
C94 C98 1.532(11)
C94 C96 1.562(8)
C94 H94A 1.0000
C95 H95A 0.9900
C95 H95B 0.9900
C96 H96A 0.9900
C96 H96B 0.9900
C97 H97A 0.9900
C97 H97B 0.9900
C98 H98A 0.9900
C98 H98B 0.9900
C99 H99A 0.9900
C99 H99B 0.9900
C100 H10A 0.9900
C100 H10B 0.9900
C101 H10C 0.9800
C101 H10D 0.9800
C101 H10E 0.9800
C102 C107 1.541(6)
C102 C110 1.546(6)
C102 C106 1.551(6)
C103 C108 1.521(9)
C103 C111 1.527(8)
C103 C106 1.540(7)
C103 H10F 1.0000
C104 C109 1.532(7)
C104 C108 1.537(7)
C104 C110 1.542(6)
C104 H10G 1.0000
C105 C109 1.513(7)
C105 C111 1.537(6)
C105 C107 1.546(6)
C105 H10H 1.0000
C106 H10I 0.9900
C106 H10J 0.9900
C107 H10K 0.9900
C107 H10L 0.9900
C108 H10M 0.9900
C108 H10N 0.9900
C109 H10O 0.9900
C109 H10P 0.9900
C110 H11A 0.9900
C110 H11B 0.9900
C111 H11C 0.9900
C111 H11D 0.9900
C112 H11E 0.9800
C112 H11F 0.9800
C112 H11G 0.9800
C113 H11H 0.9800
C113 H11I 0.9800
C113 H11J 0.9800
C114 C115 1.496(6)
C114 H11K 0.9900
C114 H11L 0.9900
C115 H11M 0.9900
C115 H11N 0.9900
C116 H11O 0.9800
C116 H11P 0.9800
C116 H11Q 0.9800
C201 C202 1.3900
C201 C206 1.3900
C201 H201 0.9500
C202 C203 1.3900
C202 H202 0.9500
C203 C204 1.3900
C203 H203 0.9500
C204 C205 1.3900
C204 H204 0.9500
C205 C206 1.3900
C205 H205 0.9500
C206 H206 0.9500
C211 C212 1.3900
C211 C216 1.3900
C211 H211 0.9500
C212 C213 1.3900
C212 H212 0.9500
C213 C214 1.3900
C213 H213 0.9500
C214 C215 1.3900
C214 H214 0.9500
C215 C216 1.3900
C215 H215 0.9500
C216 H216 0.9500
C301 C302 1.3900
C301 C306 1.3900
C301 H301 0.9500
C302 C303 1.3900
C302 H302 0.9500
C303 C304 1.3900
C303 H303 0.9500
C304 C305 1.3900
C304 H304 0.9500
C305 C306 1.3900
C305 H305 0.9500
C306 H306 0.9500
C311 C312 1.3900
C311 C316 1.3900
C311 H311 0.9500
C312 C313 1.3900
C312 H312 0.9500
C313 C314 1.3900
C313 H313 0.9500
C314 C315 1.3900
C314 H314 0.9500
C315 C316 1.3900
C315 H315 0.9500
C316 H316 0.9500

loop_
_geom_torsion_atom_site_label_1
_geom_torsion_atom_site_label_2
_geom_torsion_atom_site_label_3
_geom_torsion_atom_site_label_4
_geom_torsion
O3 U1 O1 C3 35.3(4)
O2 U1 O1 C3 -92.9(4)
O5 U1 O1 C3 -166.1(3)
O4 U1 O1 C3 -172.7(4)
N1 U1 O1 C3 -24.5(4)
Se1 U1 O1 C3 111.1(4)
O3 U1 O2 C10 -73.0(4)
O1 U1 O2 C10 57.3(4)
O5 U1 O2 C10 -141.7(4)
O4 U1 O2 C10 153.6(4)
N1 U1 O2 C10 -13.1(4)
Se1 U1 O2 C10 169.1(3)
O1 U1 O3 C17 -65.0(5)
O2 U1 O3 C17 56.0(5)
O5 U1 O3 C17 122.0(5)
O4 U1 O3 C17 155.2(5)
N1 U1 O3 C17 -3.8(5)
Se1 U1 O3 C17 -147.3(5)
O3 U1 O4 C55 128.7(3)
O1 U1 O4 C55 -16.6(3)
O2 U1 O4 C55 -116.3(3)
O5 U1 O4 C55 165.8(3)
N1 U1 O4 C55 -91.7(3)
Se1 U1 O4 C55 70.6(3)
O3 U1 O4 C56 -9.6(3)
O1 U1 O4 C56 -154.9(3)
O2 U1 O4 C56 105.4(3)
O5 U1 O4 C56 27.5(3)
N1 U1 O4 C56 130.0(3)
Se1 U1 O4 C56 -67.7(3)
O3 U1 O5 C57 157.7(3)
O1 U1 O5 C57 -3.4(5)
O2 U1 O5 C57 -81.0(3)
O4 U1 O5 C57 4.0(3)
N1 U1 O5 C57 -139.8(3)
Se1 U1 O5 C57 79.6(3)
O3 U1 O5 C58 -62.4(3)
O1 U1 O5 C58 136.5(3)
O2 U1 O5 C58 58.8(3)
O4 U1 O5 C58 143.9(3)
N1 U1 O5 C58 0.1(3)
Se1 U1 O5 C58 -140.5(3)
O3 U1 N1 C15 -33.9(2)
O1 U1 N1 C15 93.9(2)
O2 U1 N1 C15 -159.2(3)
O5 U1 N1 C15 -99.6(2)
O4 U1 N1 C15 175.5(2)
Se1 U1 N1 C15 19.5(3)
O3 U1 N1 C1 -153.9(2)
O1 U1 N1 C1 -26.2(2)
O2 U1 N1 C1 80.7(2)
O5 U1 N1 C1 140.3(2)
O4 U1 N1 C1 55.4(3)
Se1 U1 N1 C1 -100.6(2)
O3 U1 N1 C8 86.6(2)
O1 U1 N1 C8 -145.6(2)
O2 U1 N1 C8 -38.8(2)
O5 U1 N1 C8 20.8(3)
O4 U1 N1 C8 -64.1(3)
Se1 U1 N1 C8 139.9(2)
C15 N1 C1 C2 -55.7(4)
C8 N1 C1 C2 -173.2(3)
U1 N1 C1 C2 67.3(3)
N1 C1 C2 C7 120.3(4)
N1 C1 C2 C3 -65.4(5)
U1 O1 C3 C2 36.1(6)
U1 O1 C3 C4 -143.8(3)
C7 C2 C3 O1 -173.8(3)
C1 C2 C3 O1 11.9(5)
C7 C2 C3 C4 6.0(6)
C1 C2 C3 C4 -168.3(3)
O1 C3 C4 C5 173.7(3)
C2 C3 C4 C5 -6.2(5)
O1 C3 C4 C22 -6.7(6)
C2 C3 C4 C22 173.5(3)
C3 C4 C5 C6 1.8(6)
C22 C4 C5 C6 -177.9(4)
C4 C5 C6 C7 2.8(6)
C4 C5 C6 C32 -179.2(4)
C5 C6 C7 C2 -3.1(6)
C32 C6 C7 C2 179.0(4)
C3 C2 C7 C6 -1.2(6)
C1 C2 C7 C6 173.1(3)
C15 N1 C8 C9 -160.3(3)
C1 N1 C8 C9 -43.8(4)
U1 N1 C8 C9 77.0(3)
N1 C8 C9 C14 116.3(4)
N1 C8 C9 C10 -59.5(5)
U1 O2 C10 C9 34.9(6)
U1 O2 C10 C11 -143.0(4)
C14 C9 C10 O2 -174.1(3)
C8 C9 C10 O2 1.6(5)
C14 C9 C10 C11 3.9(6)
C8 C9 C10 C11 179.6(4)
O2 C10 C11 C12 174.0(4)
C9 C10 C11 C12 -3.8(6)
O2 C10 C11 C33 -5.6(6)
C9 C10 C11 C33 176.6(4)
C10 C11 C12 C13 1.3(6)
C33 C11 C12 C13 -179.2(4)
C11 C12 C13 C14 1.4(7)
C11 C12 C13 C43 -176.9(4)
C12 C13 C14 C9 -1.5(6)
C43 C13 C14 C9 176.8(4)
C10 C9 C14 C13 -1.1(6)
C8 C9 C14 C13 -176.8(4)
C1 N1 C15 C16 -170.9(3)
C8 N1 C15 C16 -53.4(4)
U1 N1 C15 C16 67.0(4)
N1 C15 C16 C21 130.9(4)
N1 C15 C16 C17 -57.0(5)
U1 O3 C17 C16 15.4(7)
U1 O3 C17 C18 -166.0(3)
C21 C16 C17 O3 -175.5(4)
C15 C16 C17 O3 12.5(5)
C21 C16 C17 C18 5.9(6)
C15 C16 C17 C18 -166.0(4)
O3 C17 C18 C19 176.2(3)
C16 C17 C18 C19 -5.3(6)
O3 C17 C18 C44 -9.0(6)
C16 C17 C18 C44 169.5(4)
C17 C18 C19 C20 0.5(6)
C44 C18 C19 C20 -174.4(4)
C18 C19 C20 C21 3.6(6)
C18 C19 C20 C54 -177.8(4)
C19 C20 C21 C16 -3.1(6)
C54 C20 C21 C16 178.4(4)
C17 C16 C21 C20 -1.6(6)
C15 C16 C21 C20 170.5(4)
C5 C4 C22 C27 -110.9(4)
C3 C4 C22 C27 69.4(5)
C5 C4 C22 C26 128.1(4)
C3 C4 C22 C26 -51.5(5)
C5 C4 C22 C30 8.7(5)
C3 C4 C22 C30 -171.0(4)
C28 C23 C26 C22 61.6(4)
C31 C23 C26 C22 -58.3(4)
C4 C22 C26 C23 177.8(3)
C27 C22 C26 C23 56.8(4)
C30 C22 C26 C23 -59.5(4)
C31 C25 C27 C22 58.4(5)
C29 C25 C27 C22 -61.0(5)
C4 C22 C27 C25 -178.0(3)
C26 C22 C27 C25 -56.7(4)
C30 C22 C27 C25 59.3(4)
C29 C24 C28 C23 -60.3(4)
C30 C24 C28 C23 59.5(5)
C31 C23 C28 C24 59.8(4)
C26 C23 C28 C24 -60.3(4)
C31 C25 C29 C24 -59.6(5)
C27 C25 C29 C24 60.5(5)
C28 C24 C29 C25 60.4(5)
C30 C24 C29 C25 -59.9(5)
C4 C22 C30 C24 -180.0(3)
C27 C22 C30 C24 -59.1(4)
C26 C22 C30 C24 58.7(4)
C28 C24 C30 C22 -60.2(5)
C29 C24 C30 C22 60.3(5)
C29 C25 C31 C23 60.1(4)
C27 C25 C31 C23 -59.6(5)
C28 C23 C31 C25 -60.5(4)
C26 C23 C31 C25 59.6(5)
C12 C11 C33 C38 115.8(5)
C10 C11 C33 C38 -64.6(5)
C12 C11 C33 C41 -122.8(4)
C10 C11 C33 C41 56.7(5)
C12 C11 C33 C37 -3.9(6)
C10 C11 C33 C37 175.7(4)
C38 C33 C37 C34 59.9(6)
C41 C33 C37 C34 -57.4(6)
C11 C33 C37 C34 -179.6(4)
C42 C34 C37 C33 -61.3(6)
C39 C34 C37 C33 59.0(7)
C41 C33 C38 C36 57.4(6)
C11 C33 C38 C36 -179.7(4)
C37 C33 C38 C36 -58.0(6)
C40 C36 C38 C33 -60.9(7)
C42 C36 C38 C33 57.5(6)
C42 C34 C39 C35 60.2(6)
C37 C34 C39 C35 -59.0(7)
C40 C35 C39 C34 -60.6(5)
C41 C35 C39 C34 60.5(5)
C39 C35 C40 C36 59.3(5)
C41 C35 C40 C36 -61.4(5)
C38 C36 C40 C35 62.2(6)
C42 C36 C40 C35 -56.4(5)
C38 C33 C41 C35 -56.3(5)
C11 C33 C41 C35 -177.8(4)
C37 C33 C41 C35 60.3(5)
C40 C35 C41 C33 59.2(5)
C39 C35 C41 C33 -63.2(5)
C39 C34 C42 C36 -60.7(6)
C37 C34 C42 C36 60.2(6)
C38 C36 C42 C34 -59.4(6)
C40 C36 C42 C34 58.9(6)
C19 C18 C44 C48 -128.1(4)
C17 C18 C44 C48 57.4(5)
C19 C18 C44 C49 -7.1(5)
C17 C18 C44 C49 178.3(4)
C19 C18 C44 C52 111.4(4)
C17 C18 C44 C52 -63.1(5)
C50 C45 C48 C44 59.9(5)
C53 C45 C48 C44 -60.9(5)
C18 C44 C48 C45 -178.7(4)
C49 C44 C48 C45 57.7(5)
C52 C44 C48 C45 -57.7(5)
C51 C47 C49 C44 -60.0(5)
C53 C47 C49 C44 59.9(6)
C18 C44 C49 C47 178.0(4)
C48 C44 C49 C47 -57.8(5)
C52 C44 C49 C47 58.4(5)
C53 C45 C50 C46 60.6(5)
C48 C45 C50 C46 -60.3(5)
C51 C46 C50 C45 -59.0(5)
C52 C46 C50 C45 59.7(5)
C49 C47 C51 C46 59.7(5)
C53 C47 C51 C46 -60.3(5)
C50 C46 C51 C47 59.0(5)
C52 C46 C51 C47 -59.7(5)
C51 C46 C52 C44 59.7(5)
C50 C46 C52 C44 -58.6(5)
C18 C44 C52 C46 -179.3(3)
C48 C44 C52 C46 57.4(5)
C49 C44 C52 C46 -58.0(5)
C50 C45 C53 C47 -60.4(6)
C48 C45 C53 C47 60.0(6)
C51 C47 C53 C45 60.1(6)
C49 C47 C53 C45 -59.4(6)
C55 O4 C56 C57 163.1(3)
U1 O4 C56 C57 -54.6(4)
C58 O5 C57 C56 -174.0(3)
U1 O5 C57 C56 -32.5(4)
O4 C56 C57 O5 55.3(4)
O8 U2 O6 C61 -35.4(4)
O7 U2 O6 C61 92.4(4)
O10 U2 O6 C61 168.6(3)
O9 U2 O6 C61 172.7(4)
N2 U2 O6 C61 24.4(4)
Se2 U2 O6 C61 -110.7(4)
O8 U2 O7 C68 70.7(5)
O6 U2 O7 C68 -59.9(5)
O10 U2 O7 C68 139.7(5)
O9 U2 O7 C68 -156.0(5)
N2 U2 O7 C68 10.1(5)
Se2 U2 O7 C68 -172.4(4)
O6 U2 O8 C75 64.8(5)
O7 U2 O8 C75 -56.6(5)
O10 U2 O8 C75 -123.2(5)
O9 U2 O8 C75 -155.5(5)
N2 U2 O8 C75 3.9(5)
Se2 U2 O8 C75 146.1(5)
O8 U2 O9 C113 -131.6(3)
O6 U2 O9 C113 13.8(3)
O7 U2 O9 C113 114.2(3)
O10 U2 O9 C113 -167.8(3)
N2 U2 O9 C113 88.3(3)
Se2 U2 O9 C113 -72.8(3)
O8 U2 O9 C114 6.9(3)
O6 U2 O9 C114 152.2(3)
O7 U2 O9 C114 -107.3(3)
O10 U2 O9 C114 -29.3(2)
N2 U2 O9 C114 -133.2(3)
Se2 U2 O9 C114 65.6(2)
O8 U2 O10 C115 -155.0(3)
O6 U2 O10 C115 3.7(5)
O7 U2 O10 C115 84.6(3)
O9 U2 O10 C115 -0.8(3)
N2 U2 O10 C115 142.9(3)
Se2 U2 O10 C115 -77.0(3)
O8 U2 O10 C116 62.5(3)
O6 U2 O10 C116 -138.7(3)
O7 U2 O10 C116 -57.8(3)
O9 U2 O10 C116 -143.3(3)
N2 U2 O10 C116 0.5(3)
Se2 U2 O10 C116 140.5(3)
O8 U2 N2 C59 154.1(3)
O6 U2 N2 C59 26.2(2)
O7 U2 N2 C59 -81.6(2)
O10 U2 N2 C59 -140.8(2)
O9 U2 N2 C59 -55.0(3)
Se2 U2 N2 C59 99.8(2)
O8 U2 N2 C73 34.6(2)
O6 U2 N2 C73 -93.4(2)
O7 U2 N2 C73 158.8(3)
O10 U2 N2 C73 99.6(2)
O9 U2 N2 C73 -174.5(2)
Se2 U2 N2 C73 -19.7(3)
O8 U2 N2 C66 -86.0(2)
O6 U2 N2 C66 146.0(2)
O7 U2 N2 C66 38.2(2)
O10 U2 N2 C66 -21.0(3)
O9 U2 N2 C66 64.9(3)
Se2 U2 N2 C66 -140.36(19)
C73 N2 C59 C60 54.7(4)
C66 N2 C59 C60 172.6(3)
U2 N2 C59 C60 -67.0(4)
N2 C59 C60 C65 -120.9(4)
N2 C59 C60 C61 64.6(5)
U2 O6 C61 C60 -36.0(6)
U2 O6 C61 C62 144.5(3)
C65 C60 C61 O6 174.0(3)
C59 C60 C61 O6 -11.4(5)
C65 C60 C61 C62 -6.5(6)
C59 C60 C61 C62 168.1(3)
O6 C61 C62 C63 -174.1(3)
C60 C61 C62 C63 6.4(5)
O6 C61 C62 C80 6.4(6)
C60 C61 C62 C80 -173.0(3)
C61 C62 C63 C64 -2.2(6)
C80 C62 C63 C64 177.3(4)
C62 C63 C64 C65 -2.2(6)
C62 C63 C64 C90 179.9(4)
C63 C64 C65 C60 2.3(6)
C90 C64 C65 C60 -179.8(4)
C61 C60 C65 C64 2.0(6)
C59 C60 C65 C64 -172.6(4)
C59 N2 C66 C67 46.2(4)
C73 N2 C66 C67 163.1(3)
U2 N2 C66 C67 -75.0(3)
N2 C66 C67 C72 -119.3(4)
N2 C66 C67 C68 59.5(5)
U2 O7 C68 C69 149.4(4)
U2 O7 C68 C67 -28.7(7)
C72 C67 C68 O7 173.2(4)
C66 C67 C68 O7 -5.5(6)
C72 C67 C68 C69 -4.9(6)
C66 C67 C68 C69 176.4(4)
O7 C68 C69 C70 -173.1(4)
C67 C68 C69 C70 4.9(6)
O7 C68 C69 C91 9.3(6)
C67 C68 C69 C91 -172.8(4)
C68 C69 C70 C71 -1.0(6)
C91 C69 C70 C71 176.7(4)
C69 C70 C71 C72 -3.0(6)
C69 C70 C71 C101 177.9(4)
C70 C71 C72 C67 3.0(6)
C101 C71 C72 C67 -177.9(4)
C68 C67 C72 C71 0.9(6)
C66 C67 C72 C71 179.6(4)
C59 N2 C73 C74 169.9(3)
C66 N2 C73 C74 52.3(4)
U2 N2 C73 C74 -68.6(4)
N2 C73 C74 C79 -129.3(4)
N2 C73 C74 C75 58.4(5)
U2 O8 C75 C74 -16.2(7)
U2 O8 C75 C76 165.1(4)
C79 C74 C75 O8 175.4(4)
C73 C74 C75 O8 -12.5(5)
C79 C74 C75 C76 -5.9(6)
C73 C74 C75 C76 166.2(4)
O8 C75 C76 C77 -175.1(4)
C74 C75 C76 C77 6.2(6)
O8 C75 C76 C102 12.2(6)
C74 C75 C76 C102 -166.5(4)
C75 C76 C77 C78 -1.7(6)
C102 C76 C77 C78 171.1(4)
C76 C77 C78 C79 -3.2(6)
C76 C77 C78 C112 178.3(4)
C75 C74 C79 C78 0.8(6)
C73 C74 C79 C78 -171.4(4)
C77 C78 C79 C74 3.7(6)
C112 C78 C79 C74 -177.9(4)
C63 C62 C80 C88 -11.1(5)
C61 C62 C80 C88 168.3(4)
C63 C62 C80 C84 108.7(4)
C61 C62 C80 C84 -71.9(5)
C63 C62 C80 C85 -130.8(4)
C61 C62 C80 C85 48.7(5)
C86 C81 C84 C80 60.4(5)
C89 C81 C84 C80 -59.8(5)
C62 C80 C84 C81 178.5(4)
C88 C80 C84 C81 -58.5(5)
C85 C80 C84 C81 57.6(5)
C87 C83 C85 C80 -61.4(5)
C89 C83 C85 C80 59.2(5)
C62 C80 C85 C83 -178.1(3)
C88 C80 C85 C83 59.0(4)
C84 C80 C85 C83 -57.3(4)
C84 C81 C86 C82 -60.3(5)
C89 C81 C86 C82 59.8(5)
C87 C82 C86 C81 -60.4(5)
C88 C82 C86 C81 59.7(5)
C86 C82 C87 C83 60.0(5)
C88 C82 C87 C83 -59.2(5)
C89 C83 C87 C82 -60.0(5)
C85 C83 C87 C82 60.5(5)
C62 C80 C88 C82 -179.4(4)
C84 C80 C88 C82 59.4(5)
C85 C80 C88 C82 -58.1(5)
C87 C82 C88 C80 59.5(5)
C86 C82 C88 C80 -60.5(5)
C87 C83 C89 C81 59.7(5)
C85 C83 C89 C81 -60.7(5)
C86 C81 C89 C83 -59.6(5)
C84 C81 C89 C83 60.9(5)
C70 C69 C91 C96 -4.5(6)
C68 C69 C91 C96 173.0(5)
C70 C69 C91 C95 -123.8(4)
C68 C69 C91 C95 53.7(5)
C70 C69 C91 C99 116.2(4)
C68 C69 C91 C99 -66.2(5)
C96 C91 C95 C92 59.6(5)
C99 C91 C95 C92 -57.2(5)
C69 C91 C95 C92 -178.5(4)
C100 C92 C95 C91 -61.9(6)
C97 C92 C95 C91 57.7(6)
C95 C91 C96 C94 -57.7(7)
C99 C91 C96 C94 59.6(7)
C69 C91 C96 C94 -178.0(5)
C100 C94 C96 C91 58.6(7)
C98 C94 C96 C91 -62.4(7)
C99 C93 C97 C92 58.6(5)
C98 C93 C97 C92 -60.4(5)
C100 C92 C97 C93 61.6(5)
C95 C92 C97 C93 -58.1(6)
C100 C94 C98 C93 -57.4(6)
C96 C94 C98 C93 62.6(7)
C97 C93 C98 C94 57.7(6)
C99 C93 C98 C94 -62.0(7)
C97 C93 C99 C91 -59.1(5)
C98 C93 C99 C91 60.2(6)
C96 C91 C99 C93 -58.7(5)
C95 C91 C99 C93 57.9(5)
C69 C91 C99 C93 178.2(4)
C97 C92 C100 C94 -59.5(6)
C95 C92 C100 C94 60.8(7)
C98 C94 C100 C92 59.1(7)
C96 C94 C100 C92 -59.6(7)
C77 C76 C102 C107 128.8(4)
C75 C76 C102 C107 -58.9(5)
C77 C76 C102 C110 -110.2(4)
C75 C76 C102 C110 62.1(5)
C77 C76 C102 C106 8.2(6)
C75 C76 C102 C106 -179.4(4)
C108 C103 C106 C102 59.7(5)
C111 C103 C106 C102 -61.8(6)
C107 C102 C106 C103 59.2(5)
C76 C102 C106 C103 -176.0(4)
C110 C102 C106 C103 -57.1(5)
C76 C102 C107 C105 177.8(4)
C110 C102 C107 C105 56.8(5)
C106 C102 C107 C105 -59.1(5)
C109 C105 C107 C102 -59.3(5)
C111 C105 C107 C102 61.8(5)
C111 C103 C108 C104 60.0(5)
C106 C103 C108 C104 -60.6(5)
C109 C104 C108 C103 -59.0(5)
C110 C104 C108 C103 60.6(5)
C111 C105 C109 C104 -60.8(5)
C107 C105 C109 C104 59.7(5)
C108 C104 C109 C105 59.8(5)
C110 C104 C109 C105 -59.3(5)
C109 C104 C110 C102 58.9(5)
C108 C104 C110 C102 -60.3(5)
C107 C102 C110 C104 -57.2(5)
C76 C102 C110 C104 178.5(3)
C106 C102 C110 C104 57.9(5)
C108 C103 C111 C105 -59.6(6)
C106 C103 C111 C105 61.4(6)
C109 C105 C111 C103 59.9(5)
C107 C105 C111 C103 -61.4(6)
C113 O9 C114 C115 -161.9(3)
U2 O9 C114 C115 55.4(4)
C116 O10 C115 C114 172.6(3)
U2 O10 C115 C114 28.5(4)
O9 C114 C115 O10 -53.1(4)
C206 C201 C202 C203 0.0
C201 C202 C203 C204 0.0
C202 C203 C204 C205 0.0
C203 C204 C205 C206 0.0
C204 C205 C206 C201 0.0
C202 C201 C206 C205 0.0
C216 C211 C212 C213 0.0
C211 C212 C213 C214 0.0
C212 C213 C214 C215 0.0
C213 C214 C215 C216 0.0
C214 C215 C216 C211 0.0
C212 C211 C216 C215 0.0
C306 C301 C302 C303 0.0
C301 C302 C303 C304 0.0
C302 C303 C304 C305 0.0
C303 C304 C305 C306 0.0
C304 C305 C306 C301 0.0
C302 C301 C306 C305 0.0
C316 C311 C312 C313 0.0
C311 C312 C313 C314 0.0
C312 C313 C314 C315 0.0
C313 C314 C315 C316 0.0
C314 C315 C316 C311 0.0
C312 C311 C316 C315 0.0
